data_1569976
loop_
_publ_author_name
'Jiao, Jianmin'
'Li, Heng'
'Xie, Wang'
'Zhao, Yue'
'Lin, Chen'
'Jiang, Juli'
'Wang, Leyong'

_publ_section_title
;
 Host-guest system of a phosphorylated macrocycle assisting structure
 determination of oily molecules in single-crystal form.
;
_journal_issue 41
_journal_name_full 'Chemical science'
_journal_page_first 11402
_journal_page_last 11409
_journal_paper_doi 10.1039/d3sc02995f
_journal_volume 14
_journal_year 2023
_chemical_absolute_configuration ad
_chemical_formula_moiety 'C45 H39 O9 P3, 2(C5 H12 O)'
_chemical_formula_sum 'C55 H63 O11 P3'
_chemical_formula_weight 992.96
_space_group_crystal_system monoclinic
_space_group_IT_number 4
_space_group_name_Hall 'P 2yb'
_space_group_name_H-M_alt 'P 1 21 1'
_atom_sites_solution_hydrogens geom
_atom_sites_solution_primary dual
_audit_creation_date 2023-01-08
_audit_creation_method
;
Olex2 1.3
(compiled 2020.02.04 svn.rd84adfe8 for OlexSys, GUI svn.r6032)
;
_audit_update_record
;
2023-03-27 deposited with the CCDC.	2023-09-25 downloaded from the CCDC.
;
_cell_angle_alpha 90
_cell_angle_beta 116.6350(10)
_cell_angle_gamma 90
_cell_formula_units_Z 4
_cell_length_a 22.5745(4)
_cell_length_b 10.2015(2)
_cell_length_c 24.3748(4)
_cell_measurement_reflns_used 9094
_cell_measurement_temperature 198.0
_cell_measurement_theta_max 68.104
_cell_measurement_theta_min 3.917
_cell_volume 5017.68(16)
_computing_cell_refinement 'SAINT V8.40B (?, 2016)'
_computing_data_reduction 'SAINT V8.40B (?, 2016)'
_computing_molecular_graphics 'Olex2 1.3 (Dolomanov et al., 2009)'
_computing_publication_material 'Olex2 1.3 (Dolomanov et al., 2009)'
_computing_structure_refinement 'SHELXL 2014/7 (Sheldrick, 2015)'
_computing_structure_solution 'SHELXT 2018/2 (Sheldrick, 2018)'
_diffrn_ambient_temperature 198.0
_diffrn_measured_fraction_theta_full 1.000
_diffrn_measured_fraction_theta_max 0.999
_diffrn_measurement_device_type 'CCD area detector'
_diffrn_measurement_method 'phi and omega scans'
_diffrn_radiation_monochromator graphite
_diffrn_radiation_type CuK\a
_diffrn_radiation_wavelength 1.54178
_diffrn_reflns_av_R_equivalents 0.0434
_diffrn_reflns_av_unetI/netI 0.0227
_diffrn_reflns_Laue_measured_fraction_full 1.000
_diffrn_reflns_Laue_measured_fraction_max 0.999
_diffrn_reflns_limit_h_max 27
_diffrn_reflns_limit_h_min -27
_diffrn_reflns_limit_k_max 10
_diffrn_reflns_limit_k_min -12
_diffrn_reflns_limit_l_max 29
_diffrn_reflns_limit_l_min -29
_diffrn_reflns_number 208069
_diffrn_reflns_point_group_measured_fraction_full 0.978
_diffrn_reflns_point_group_measured_fraction_max 0.976
_diffrn_reflns_theta_full 67.679
_diffrn_reflns_theta_max 68.277
_diffrn_reflns_theta_min 2.189
_diffrn_source_current 1.1
_diffrn_source_power 0.055
_diffrn_source_voltage 50.0
_exptl_absorpt_coefficient_mu 1.592
_exptl_absorpt_correction_T_max 0.7531
_exptl_absorpt_correction_T_min 0.6184
_exptl_absorpt_correction_type multi-scan
_exptl_absorpt_process_details
;
SADABS-2016/2 (Bruker,2016/2) was used for absorption correction.
wR2(int) was 0.1186 before and 0.0653 after correction.
The Ratio of minimum to maximum transmission is 0.8211.
The \l/2 correction factor is Not present.
;
_exptl_crystal_density_diffrn 1.314
_exptl_crystal_description block
_exptl_crystal_F_000 2104
_exptl_crystal_size_max 0.16
_exptl_crystal_size_mid 0.14
_exptl_crystal_size_min 0.14
_refine_diff_density_max 0.573
_refine_diff_density_min -0.324
_refine_diff_density_rms 0.044
_refine_ls_abs_structure_details
;
 Flack x determined using 7520 quotients [(I+)-(I-)]/[(I+)+(I-)]
 (Parsons, Flack and Wagner, Acta Cryst. B69 (2013) 249-259).
;
_refine_ls_abs_structure_Flack 0.034(5)
_refine_ls_extinction_method none
_refine_ls_goodness_of_fit_ref 1.053
_refine_ls_hydrogen_treatment constr
_refine_ls_matrix_type full
_refine_ls_number_parameters 1285
_refine_ls_number_reflns 17954
_refine_ls_number_restraints 6
_refine_ls_restrained_S_all 1.056
_refine_ls_R_factor_all 0.0421
_refine_ls_R_factor_gt 0.0402
_refine_ls_shift/su_max 0.001
_refine_ls_shift/su_mean 0.000
_refine_ls_structure_factor_coef Fsqd
_refine_ls_weighting_details 'w=1/[\s^2^(Fo^2^)+(0.0657P)^2^+1.9703P] where P=(Fo^2^+2Fc^2^)/3'
_refine_ls_weighting_scheme calc
_refine_ls_wR_factor_gt 0.1118
_refine_ls_wR_factor_ref 0.1137
_reflns_Friedel_coverage 0.842
_reflns_Friedel_fraction_full 0.954
_reflns_Friedel_fraction_max 0.951
_reflns_number_gt 17034
_reflns_number_total 17954
_reflns_threshold_expression 'I > 2\s(I)'
_cod_data_source_file d3sc02995f2.cif
_cod_data_source_block 111
_cod_depositor_comments 'Adding full bibliography for 1569950--1569976.cif.'
_cod_original_cell_volume 5017.67(16)
_cod_database_code 1569976
_shelx_shelxl_version_number 2014/7
_shelx_space_group_comment
;
The symmetry employed for this shelxl refinement is uniquely defined
by the following loop, which should always be used as a source of
symmetry information in preference to the above space-group names.
They are only intended as comments.
;
_shelx_estimated_absorpt_t_max 0.808
_shelx_estimated_absorpt_t_min 0.785
_olex2_refinement_description
;
1. Fixed Uiso
 At 1.2 times of:
  All C(H) groups, All C(H,H) groups
 At 1.5 times of:
  All C(H,H,H) groups, All C(H,H,H,H,H,H) groups, All O(H) groups
2. Restrained distances
 H02K-H02Q
 2.2 with sigma of 0.02
 C16-C17
 1.54 with sigma of 0.02
 C9-C24A \\sim C9-C24B
 with sigma of 0.02
 C24A-C20A \\sim C24B-C20B
 with sigma of 0.02
 C21-C20A \\sim C21-C20B
 with sigma of 0.02
3. Others
 Sof(H9B)=Sof(C20B)=Sof(H20A)=Sof(H20B)=Sof(H21D)=Sof(H21E)=Sof(H21F)=
 Sof(C24B)=Sof(H24A)=Sof(H24B)=1-FVAR(1)
 Sof(H9A)=Sof(H21A)=Sof(H21B)=Sof(H21C)=Sof(C24A)=Sof(H24C)=Sof(H24D)=
 Sof(C20A)=Sof(H20C)=Sof(H20D)=FVAR(1)
4.a Ternary CH refined with riding coordinates:
 C6(H6), C9(H9B), C9(H9A), C3(H3A), C15(H15)
4.b Secondary CH2 refined with riding coordinates:
 C00M(H00A,H00B), C00X(H00F,H00G), C013(H01F,H01G), C01R(H01A,H01B), C02H(H02Y,
 H), C02J(H02H,H02J), C11(H11A,H11B), C14(H14A,H14B), C20B(H20A,H20B),
 C24B(H24A,H24B), C1(H1B,H1C), C5(H5A,H5B), C16(H16A,H16B), C17(H17A,H17B),
 C24A(H24C,H24D), C20A(H20C,H20D)
4.c Me refined with riding coordinates:
 C21(H21D,H21E,H21F), C21(H21A,H21B,H21C)
4.d Aromatic/amide H refined with riding coordinates:
 C00V(H00V), C012(H012), C017(H017), C019(H019), C01A(H01H), C01C(H01I),
 C01F(H01J), C01N(H01N), C01O(H01O), C01T(H01T), C023(H023), C027(H027),
 C028(H028), C02C(H02G), C02E(H02W), C02F(H02X), C02I(H02I), C02K(H02Z),
 C02L(H02L), C02M(H02), C02R(H02R), C02S(H02S), C02X(H3), C030(H030),
 C032(H032), C036(H036), C038(H038), C03A(H03E), C03B(H03B), C03E(H03F)
4.e Idealised Me refined as rotating group:
 C00Y(H00C,H00D,H00E), C01V(H01C,H01D,H01E), C022(H02T,H02U,H02V), C025(H02A,
 H02B,H02C), C02B(H02D,H02E,H02F), C02T(H1,HA,HB), C02U(H2,HC,HD), C02V(H02K,
 H02M,H02N), C02W(H02O,H02P,H02Q), C02Y(H4,HE,HF), C02Z(H5,HG,HH), C031(H03A,
 H03C,H03D), C2(H2B,H2C,H2D), C7(H7A,H7B,H7C), C12(H12A,H12B,H12C), C8(H8A,H8B,
 H8C), C10(H10A,H10B,H10C), C4(H4B,H4C,H4D), C18(H18A,H18B,H18C)
4.f Idealised tetrahedral OH refined as rotating group:
 O1(H1A), O2(H2A), O4(H4A), O3(H3B)
;
_olex2_submission_special_instructions 'No special instructions were received'

loop_
_space_group_symop_operation_xyz
'x, y, z'
'-x, y+1/2, -z'

loop_
_atom_site_label
_atom_site_type_symbol
_atom_site_fract_x
_atom_site_fract_y
_atom_site_fract_z
_atom_site_U_iso_or_equiv
_atom_site_adp_type
_atom_site_occupancy
_atom_site_site_symmetry_order
_atom_site_calc_flag
_atom_site_refinement_flags_posn
_atom_site_refinement_flags_adp
_atom_site_refinement_flags_occupancy
_atom_site_disorder_assembly
_atom_site_disorder_group
P01 P 0.98944(4) 1.90110(10) -0.05651(4) 0.0330(2) Uani 1 1 d . . . . .
P02 P 0.29973(4) 0.99896(9) -0.12472(4) 0.0297(2) Uani 1 1 d . . . . .
P03 P 0.64270(4) 1.86377(10) -0.09939(4) 0.0321(2) Uani 1 1 d . . . . .
P04 P 0.69947(4) 2.00670(10) -0.37510(4) 0.0306(2) Uani 1 1 d . . . . .
P05 P 0.36323(5) 1.15465(10) -0.39528(4) 0.0344(2) Uani 1 1 d . . . . .
P06 P 0.01454(4) 1.11864(12) -0.44056(4) 0.0390(2) Uani 1 1 d . . . . .
O007 O 0.23141(11) 0.9249(3) -0.16154(10) 0.0320(6) Uani 1 1 d . . . . .
O008 O 0.29560(13) 1.1422(3) -0.12998(12) 0.0398(6) Uani 1 1 d . . . . .
O009 O 0.70344(11) 1.9417(3) -0.04906(11) 0.0336(6) Uani 1 1 d . . . . .
O00A O 0.39659(11) 1.0443(3) -0.34457(11) 0.0338(6) Uani 1 1 d . . . . .
O00B O 0.95916(11) 1.9750(3) -0.01730(11) 0.0376(6) Uani 1 1 d . . . . .
O00C O 0.65223(11) 2.0765(3) -0.35180(10) 0.0327(6) Uani 1 1 d . . . . .
O00D O 0.34838(11) 0.9329(3) -0.14761(10) 0.0318(6) Uani 1 1 d . . . . .
O00E O 0.04058(15) 1.2481(3) -0.41699(15) 0.0527(8) Uani 1 1 d . . . . .
O00F O 0.02490(11) 1.0127(3) -0.38896(11) 0.0352(6) Uani 1 1 d . . . . .
O00G O 0.97736(11) 2.0010(3) -0.11062(10) 0.0329(6) Uani 1 1 d . . . . .
O00H O 0.35010(15) 1.2764(3) -0.37149(14) 0.0484(7) Uani 1 1 d . . . . .
O00I O 0.30120(12) 1.0824(3) -0.44645(11) 0.0396(7) Uani 1 1 d . . . . .
O00J O 0.04494(12) 1.0510(3) -0.48071(11) 0.0433(7) Uani 1 1 d . . . . .
O00K O 0.60757(11) 1.9690(3) -0.15271(10) 0.0326(6) Uani 1 1 d . . . . .
C00L C 0.19058(15) 0.9141(4) -0.27126(15) 0.0272(7) Uani 1 1 d . . . . .
C00M C 0.74914(17) 2.1720(4) -0.23901(16) 0.0300(8) Uani 1 1 d . . . . .
H00A H 0.7609 2.2363 -0.2053 0.036 Uiso 1 1 calc R U . . .
H00B H 0.7343 2.2218 -0.2778 0.036 Uiso 1 1 calc R U . . .
C00N C 0.08269(15) 1.0051(4) -0.33203(16) 0.0318(8) Uani 1 1 d . . . . .
C00O C 0.37772(16) 1.0279(4) -0.29651(16) 0.0303(8) Uani 1 1 d . . . . .
O00P O 0.65905(15) 1.7417(3) -0.12004(14) 0.0472(7) Uani 1 1 d . . . . .
O00Q O 0.76882(12) 2.0752(3) -0.33853(11) 0.0350(6) Uani 1 1 d . . . . .
C00R C 0.64669(16) 2.0368(4) -0.29891(15) 0.0290(7) Uani 1 1 d . . . . .
C00S C 0.68044(15) 2.0609(4) -0.19138(14) 0.0261(7) Uani 1 1 d . . . . .
C00T C 0.40857(15) 1.0553(4) -0.18973(15) 0.0300(8) Uani 1 1 d . . . . .
O00U O 0.70019(14) 1.8643(3) -0.37113(12) 0.0420(7) Uani 1 1 d . . . . .
C00V C 0.47721(19) 1.2294(5) -0.4002(2) 0.0468(10) Uani 1 1 d . . . . .
H00V H 0.4901 1.2621 -0.3600 0.056 Uiso 1 1 calc R U . . .
C00W C 0.58345(17) 1.9266(4) -0.25669(17) 0.0325(8) Uani 1 1 d . . . . .
C00X C 0.27963(16) 0.8997(4) -0.37123(15) 0.0293(7) Uani 1 1 d . . . . .
H00F H 0.2595 0.8164 -0.3671 0.035 Uiso 1 1 calc R U . . .
H00G H 0.3086 0.8792 -0.3909 0.035 Uiso 1 1 calc R U . . .
C00Y C 0.54884(17) 1.9001(5) -0.37040(16) 0.0402(9) Uani 1 1 d . . . . .
H00C H 0.5628 1.8105 -0.3734 0.060 Uiso 1 1 calc R U . . .
H00D H 0.5515 1.9546 -0.4023 0.060 Uiso 1 1 calc R U . . .
H00E H 0.5031 1.8990 -0.3759 0.060 Uiso 1 1 calc R U . . .
C010 C 0.18379(16) 0.9609(4) -0.22071(15) 0.0301(8) Uani 1 1 d . . . . .
C011 C 0.69178(17) 2.0884(4) -0.24234(16) 0.0285(8) Uani 1 1 d . . . . .
C012 C 0.3550(2) 0.7545(4) 0.02055(19) 0.0400(9) Uani 1 1 d . . . . .
H012 H 0.3548 0.6631 0.0278 0.048 Uiso 1 1 calc R U . . .
C013 C 0.13576(16) 0.8843(4) -0.38863(15) 0.0313(8) Uani 1 1 d . . . . .
H01F H 0.0900 0.8565 -0.4164 0.038 Uiso 1 1 calc R U . . .
H01G H 0.1644 0.8057 -0.3789 0.038 Uiso 1 1 calc R U . . .
C014 C 0.32980(16) 0.9342(4) -0.04913(16) 0.0292(8) Uani 1 1 d . . . . .
C015 C 0.86460(16) 2.0752(4) -0.17031(15) 0.0279(7) Uani 1 1 d . . . . .
C016 C 0.22444(16) 0.9902(4) -0.41361(15) 0.0301(8) Uani 1 1 d . . . . .
C017 C 0.6764(2) 2.2085(4) -0.45786(18) 0.0363(9) Uani 1 1 d . . . . .
H017 H 0.6976 2.2643 -0.4232 0.044 Uiso 1 1 calc R U . . .
C018 C 0.92242(17) 1.9432(4) -0.21708(16) 0.0330(8) Uani 1 1 d . . . . .
C019 C 1.1013(2) 2.0147(6) 0.0363(2) 0.0516(12) Uani 1 1 d . . . . .
H019 H 1.0722 2.0687 0.0448 0.062 Uiso 1 1 calc R U . . .
C01A C 0.4990(3) 1.2025(6) -0.4867(2) 0.0627(15) Uani 1 1 d . . . . .
H01H H 0.5269 1.2163 -0.5059 0.075 Uiso 1 1 calc R U . . .
C01B C 0.11253(18) 1.0663(5) -0.46645(17) 0.0396(10) Uani 1 1 d . . . . .
C01C C 0.3974(2) 1.1212(5) -0.4907(2) 0.0460(10) Uani 1 1 d . . . . .
H01I H 0.3558 1.0790 -0.5126 0.055 Uiso 1 1 calc R U . . .
C01D C 0.81311(19) 1.8589(5) -0.00455(17) 0.0413(9) Uani 1 1 d . . . . .
O01E O 0.96414(14) 1.7697(3) -0.07744(14) 0.0463(7) Uani 1 1 d . . . . .
C01F C 0.38106(19) 0.8387(5) 0.06919(18) 0.0390(9) Uani 1 1 d . . . . .
H01J H 0.3983 0.8055 0.1099 0.047 Uiso 1 1 calc R U . . .
C01G C 0.30997(16) 0.9247(4) -0.25669(15) 0.0257(7) Uani 1 1 d . . . . .
C01H C 0.84505(17) 2.0385(4) -0.07623(15) 0.0286(7) Uani 1 1 d . . . . .
C01I C 0.15855(17) 0.9828(4) -0.42255(16) 0.0327(8) Uani 1 1 d . . . . .
C01J C -0.07218(18) 1.1044(5) -0.48929(18) 0.0431(10) Uani 1 1 d . . . . .
C01K C 0.86929(17) 1.9642(4) -0.27466(16) 0.0335(8) Uani 1 1 d . . . . .
C01L C 0.77961(16) 2.0298(4) -0.08421(15) 0.0286(7) Uani 1 1 d . . . . .
C01M C 0.13717(15) 0.9358(4) -0.32973(15) 0.0280(7) Uani 1 1 d . . . . .
C01N C 0.35636(19) 1.0202(4) -0.00010(17) 0.0388(9) Uani 1 1 d . . . . .
H01N H 0.3567 1.1117 -0.0072 0.047 Uiso 1 1 calc R U . . .
C01O C 0.6154(2) 2.0466(5) -0.55894(19) 0.0457(10) Uani 1 1 d . . . . .
H01O H 0.5951 1.9908 -0.5936 0.055 Uiso 1 1 calc R U . . .
C01P C 0.76680(17) 1.9416(4) -0.04748(16) 0.0334(8) Uani 1 1 d . . . . .
C01Q C 0.58879(17) 1.8533(4) -0.06391(17) 0.0331(8) Uani 1 1 d . . . . .
C01R C 0.72393(16) 2.1180(4) -0.12789(14) 0.0281(7) Uani 1 1 d . . . . .
H01A H 0.7438 2.2006 -0.1332 0.034 Uiso 1 1 calc R U . . .
H01B H 0.6952 2.1405 -0.1083 0.034 Uiso 1 1 calc R U . . .
C01S C 0.67056(17) 2.0752(4) -0.44991(16) 0.0298(8) Uani 1 1 d . . . . .
C01T C 1.2120(2) 1.9525(7) 0.0566(2) 0.0619(15) Uani 1 1 d . . . . .
H01T H 1.2585 1.9644 0.0790 0.074 Uiso 1 1 calc R U . . .
C01U C 0.42079(16) 1.0824(4) -0.24016(17) 0.0299(8) Uani 1 1 d . . . . .
C01V C 0.8683(2) 1.9064(6) -0.33217(18) 0.0503(11) Uani 1 1 d . . . . .
H01C H 0.8588 1.8123 -0.3339 0.075 Uiso 1 1 calc R U . . .
H01D H 0.9115 1.9197 -0.3317 0.075 Uiso 1 1 calc R U . . .
H01E H 0.8339 1.9497 -0.3683 0.075 Uiso 1 1 calc R U . . .
C01W C 0.4167(2) 1.1649(5) -0.43145(18) 0.0394(9) Uani 1 1 d . . . . .
C01X C 0.23775(17) 1.0833(5) -0.44822(16) 0.0374(9) Uani 1 1 d . . . . .
C01Z C 0.13032(18) 1.0337(4) -0.22398(17) 0.0361(9) Uani 1 1 d . . . . .
C020 C 0.1270(2) 1.1600(5) -0.49975(18) 0.0468(11) Uani 1 1 d . . . . .
C021 C 0.32235(16) 0.9536(4) -0.30758(16) 0.0282(7) Uani 1 1 d . . . . .
C022 C 0.47714(18) 1.1682(5) -0.23418(18) 0.0397(9) Uani 1 1 d . . . . .
H02T H 0.4644 1.2604 -0.2354 0.060 Uiso 1 1 calc R U . . .
H02U H 0.4880 1.1504 -0.2682 0.060 Uiso 1 1 calc R U . . .
H02V H 0.5159 1.1499 -0.1951 0.060 Uiso 1 1 calc R U . . .
C023 C 1.1873(2) 1.8587(6) 0.0124(2) 0.0569(14) Uani 1 1 d . . . . .
H023 H 1.2168 1.8056 0.0041 0.068 Uiso 1 1 calc R U . . .
C024 C 0.59375(16) 1.9558(4) -0.30801(16) 0.0315(8) Uani 1 1 d . . . . .
C025 C 0.98068(19) 1.8591(6) -0.20775(18) 0.0479(11) Uani 1 1 d . . . . .
H02A H 1.0040 1.8327 -0.1646 0.072 Uiso 1 1 calc R U . . .
H02B H 1.0108 1.9088 -0.2189 0.072 Uiso 1 1 calc R U . . .
H02C H 0.9652 1.7809 -0.2337 0.072 Uiso 1 1 calc R U . . .
C026 C 0.35475(16) 0.9745(4) -0.19983(15) 0.0281(7) Uani 1 1 d . . . . .
C027 C 0.48653(19) 1.7740(6) -0.0677(2) 0.0530(12) Uani 1 1 d . . . . .
H027 H 0.4451 1.7308 -0.0892 0.064 Uiso 1 1 calc R U . . .
C028 C 0.64018(19) 1.9943(5) -0.50029(16) 0.0381(9) Uani 1 1 d . . . . .
H028 H 0.6362 1.9031 -0.4948 0.046 Uiso 1 1 calc R U . . .
C029 C 0.81123(16) 2.0932(4) -0.22839(15) 0.0276(7) Uani 1 1 d . . . . .
C02A C 0.07812(17) 1.0583(4) -0.28242(18) 0.0350(8) Uani 1 1 d . . . . .
C02B C 0.52831(18) 1.8361(5) -0.26074(18) 0.0430(10) Uani 1 1 d . . . . .
H02D H 0.5030 1.8060 -0.3032 0.065 Uiso 1 1 calc R U . . .
H02E H 0.4989 1.8835 -0.2479 0.065 Uiso 1 1 calc R U . . .
H02F H 0.5475 1.7604 -0.2338 0.065 Uiso 1 1 calc R U . . .
C02C C 1.1195(2) 1.8395(5) -0.02054(19) 0.0458(10) Uani 1 1 d . . . . .
H02G H 1.1028 1.7725 -0.0507 0.055 Uiso 1 1 calc R U . . .
C02D C 0.81704(16) 2.0404(4) -0.27843(15) 0.0315(8) Uani 1 1 d . . . . .
C02E C 0.32872(19) 0.8003(4) -0.03932(18) 0.0343(8) Uani 1 1 d . . . . .
H02W H 0.3104 0.7413 -0.0730 0.041 Uiso 1 1 calc R U . . .
C02F C -0.1149(2) 1.1784(6) -0.4754(2) 0.0538(12) Uani 1 1 d . . . . .
H02X H -0.0977 1.2396 -0.4426 0.065 Uiso 1 1 calc R U . . .
C02G C 0.91917(16) 2.0049(4) -0.16671(15) 0.0294(8) Uani 1 1 d . . . . .
C02H C 0.25259(16) 0.8391(4) -0.26131(15) 0.0273(7) Uani 1 1 d . . . . .
H02Y H 0.2413 0.7767 -0.2957 0.033 Uiso 1 1 calc R U . . .
H H 0.2674 0.7872 -0.2231 0.033 Uiso 1 1 calc R U . . .
C02I C 0.6202(2) 2.1773(5) -0.56703(18) 0.0412(10) Uani 1 1 d . . . . .
H02I H 0.6024 2.2125 -0.6074 0.049 Uiso 1 1 calc R U . . .
C02J C 0.86715(16) 2.1329(4) -0.11138(14) 0.0292(7) Uani 1 1 d . . . . .
H02H H 0.9131 2.1611 -0.0844 0.035 Uiso 1 1 calc R U . . .
H02J H 0.8386 2.2117 -0.1220 0.035 Uiso 1 1 calc R U . . .
C02K C -0.1832(2) 1.1635(6) -0.5095(2) 0.0599(14) Uani 1 1 d . . . . .
H02Z H -0.2126 1.2135 -0.4995 0.072 Uiso 1 1 calc R U . . .
C02L C 1.1692(2) 2.0306(7) 0.0689(2) 0.0681(16) Uani 1 1 d . . . . .
H02L H 1.1865 2.0957 0.1000 0.082 Uiso 1 1 calc R U . . .
C02M C 0.4390(2) 1.1392(6) -0.5182(2) 0.0591(13) Uani 1 1 d . . . . .
H02 H 0.4262 1.1079 -0.5587 0.071 Uiso 1 1 calc R U . . .
C02N C 0.89195(17) 1.9582(4) -0.03125(16) 0.0355(9) Uani 1 1 d . . . . .
C02O C 1.07594(17) 1.9193(4) -0.00918(16) 0.0343(8) Uani 1 1 d . . . . .
C02P C 0.87862(18) 1.8683(5) 0.00501(17) 0.0424(10) Uani 1 1 d . . . . .
C02Q C 0.62547(16) 1.9836(4) -0.20123(15) 0.0294(7) Uani 1 1 d . . . . .
C02R C 0.65082(19) 2.2598(4) -0.51692(18) 0.0383(9) Uani 1 1 d . . . . .
H02R H 0.6543 2.3509 -0.5229 0.046 Uiso 1 1 calc R U . . .
C02S C 0.5662(2) 1.8780(6) 0.02312(19) 0.0508(11) Uani 1 1 d . . . . .
H02S H 0.5793 1.9067 0.0640 0.061 Uiso 1 1 calc R U . . .
C02T C 0.45127(17) 1.1108(5) -0.12702(16) 0.0388(9) Uani 1 1 d . . . . .
H1 H 0.4961 1.0743 -0.1113 0.058 Uiso 1 1 calc R U . . .
HA H 0.4323 1.0878 -0.0992 0.058 Uiso 1 1 calc R U . . .
HB H 0.4533 1.2064 -0.1298 0.058 Uiso 1 1 calc R U . . .
C02U C 0.0723(2) 1.2402(7) -0.5477(2) 0.0662(15) Uani 1 1 d . . . . .
H2 H 0.0492 1.1877 -0.5850 0.099 Uiso 1 1 calc R U . . .
HC H 0.0912 1.3184 -0.5571 0.099 Uiso 1 1 calc R U . . .
HD H 0.0408 1.2666 -0.5322 0.099 Uiso 1 1 calc R U . . .
C02V C 0.7920(2) 1.7656(6) 0.0310(2) 0.0637(15) Uani 1 1 d . . . . .
H02K H 0.8310 1.7196 0.0616 0.096 Uiso 1 1 calc DR U . . .
H02M H 0.7607 1.7018 0.0029 0.096 Uiso 1 1 calc R U . . .
H02N H 0.7707 1.8146 0.0519 0.096 Uiso 1 1 calc R U . . .
C02W C 0.9333(2) 1.7900(6) 0.0543(2) 0.0604(14) Uani 1 1 d . . . . .
H02O H 0.9763 1.8207 0.0586 0.091 Uiso 1 1 calc R U . . .
H02P H 0.9278 1.6971 0.0430 0.091 Uiso 1 1 calc R U . . .
H02Q H 0.9312 1.8015 0.0933 0.091 Uiso 1 1 calc DR U . . .
C02X C 0.5183(2) 1.2456(6) -0.4279(2) 0.0604(14) Uani 1 1 d . . . . .
H3 H 0.5602 1.2868 -0.4061 0.072 Uiso 1 1 calc R U . . .
C02Y C 0.01820(19) 1.1402(5) -0.29093(19) 0.0473(11) Uani 1 1 d . . . . .
H4 H 0.0121 1.1357 -0.2536 0.071 Uiso 1 1 calc R U . . .
HE H -0.0214 1.1061 -0.3257 0.071 Uiso 1 1 calc R U . . .
HF H 0.0254 1.2315 -0.2989 0.071 Uiso 1 1 calc R U . . .
C02Z C 0.1300(2) 1.0861(6) -0.16634(19) 0.0540(13) Uani 1 1 d . . . . .
H5 H 0.1639 1.1543 -0.1486 0.081 Uiso 1 1 calc R U . . .
HG H 0.1395 1.0147 -0.1367 0.081 Uiso 1 1 calc R U . . .
HH H 0.0864 1.1234 -0.1762 0.081 Uiso 1 1 calc R U . . .
C030 C 0.60832(19) 1.8964(5) -0.00408(17) 0.0398(9) Uani 1 1 d . . . . .
H030 H 0.6500 1.9380 0.0181 0.048 Uiso 1 1 calc R U . . .
C031 C 0.2159(2) 1.2730(6) -0.5207(2) 0.0677(16) Uani 1 1 d . . . . .
H03A H 0.2573 1.3129 -0.4908 0.102 Uiso 1 1 calc R U . . .
H03C H 0.1818 1.3409 -0.5384 0.102 Uiso 1 1 calc R U . . .
H03D H 0.2231 1.2310 -0.5533 0.102 Uiso 1 1 calc R U . . .
C032 C 0.3825(2) 0.9724(5) 0.05955(18) 0.0424(10) Uani 1 1 d . . . . .
H032 H 0.4011 1.0307 0.0934 0.051 Uiso 1 1 calc R U . . .
C033 C 0.1932(2) 1.1711(5) -0.4888(2) 0.0472(11) Uani 1 1 d . . . . .
C036 C 0.52817(19) 1.7923(5) -0.0958(2) 0.0444(10) Uani 1 1 d . . . . .
H036 H 0.5148 1.7629 -0.1366 0.053 Uiso 1 1 calc R U . . .
C038 C -0.1651(2) 1.0065(8) -0.5716(3) 0.0754(17) Uani 1 1 d . . . . .
H038 H -0.1826 0.9471 -0.6051 0.091 Uiso 1 1 calc R U . . .
C03A C -0.2076(2) 1.0774(6) -0.5568(2) 0.0628(15) Uani 1 1 d . . . . .
H03E H -0.2541 1.0662 -0.5798 0.075 Uiso 1 1 calc R U . . .
C03B C 0.5057(2) 1.8186(6) -0.0091(2) 0.0545(13) Uani 1 1 d . . . . .
H03B H 0.4769 1.8082 0.0095 0.065 Uiso 1 1 calc R U . . .
C03E C -0.0973(2) 1.0203(6) -0.5385(2) 0.0599(14) Uani 1 1 d . . . . .
H03F H -0.0684 0.9721 -0.5496 0.072 Uiso 1 1 calc R U . . .
O1 O 0.3000(2) 1.3709(3) -0.18557(15) 0.0713(10) Uani 1 1 d . . . . .
H1A H 0.2853 1.3087 -0.1726 0.107 Uiso 1 1 calc R U . . .
C2 C 0.2326(4) 1.2748(6) -0.2868(3) 0.085(2) Uani 1 1 d . . . . .
H2B H 0.2255 1.1949 -0.2682 0.127 Uiso 1 1 calc R U . . .
H2C H 0.2342 1.2525 -0.3252 0.127 Uiso 1 1 calc R U . . .
H2D H 0.1961 1.3361 -0.2953 0.127 Uiso 1 1 calc R U . . .
C6 C 0.2964(3) 1.3368(4) -0.2437(2) 0.0566(11) Uani 1 1 d . . . . .
H6 H 0.3327 1.2727 -0.2363 0.068 Uiso 1 1 calc R U . . .
C7 C 0.4043(5) 1.6018(10) -0.2595(4) 0.127(3) Uani 1 1 d . . . . .
H7A H 0.4031 1.5563 -0.2954 0.191 Uiso 1 1 calc R U . . .
H7B H 0.4502 1.6240 -0.2312 0.191 Uiso 1 1 calc R U . . .
H7C H 0.3779 1.6823 -0.2727 0.191 Uiso 1 1 calc R U . . .
C11 C 0.3109(2) 1.4600(5) -0.2699(2) 0.0543(11) Uani 1 1 d . . . . .
H11A H 0.3094 1.4393 -0.3103 0.065 Uiso 1 1 calc R U . . .
H11B H 0.2760 1.5257 -0.2768 0.065 Uiso 1 1 calc R U . . .
C14 C 0.3774(3) 1.5182(9) -0.2289(3) 0.097(2) Uani 1 1 d . . . . .
H14A H 0.3733 1.5693 -0.1963 0.116 Uiso 1 1 calc R U . . .
H14B H 0.4091 1.4460 -0.2089 0.116 Uiso 1 1 calc R U . . .
O2 O -0.2562(4) 1.6348(5) -0.3051(2) 0.140(3) Uani 1 1 d . . . . .
H2A H -0.2892 1.6750 -0.3313 0.211 Uiso 1 1 calc R U . . .
C9 C -0.2611(3) 1.6268(6) -0.2499(3) 0.0813(16) Uani 1 1 d D . . . .
H9B H -0.2283 1.5586 -0.2247 0.098 Uiso 0.486(16) 1 calc R U P A 2
H9A H -0.2294 1.5571 -0.2246 0.098 Uiso 0.514(16) 1 calc R U P A 1
C12 C -0.2400(4) 1.7484(7) -0.2149(3) 0.0823(19) Uani 1 1 d . . . . .
H12A H -0.2661 1.8215 -0.2403 0.123 Uiso 1 1 calc R U . . .
H12B H -0.1929 1.7635 -0.2031 0.123 Uiso 1 1 calc R U . . .
H12C H -0.2467 1.7418 -0.1780 0.123 Uiso 1 1 calc R U . . .
C20B C -0.3639(12) 1.480(2) -0.2695(14) 0.159(11) Uani 0.486(16) 1 d D . P A 2
H20A H -0.3873 1.4492 -0.3125 0.190 Uiso 0.486(16) 1 calc R U P A 2
H20B H -0.3298 1.4118 -0.2491 0.190 Uiso 0.486(16) 1 calc R U P A 2
C21 C -0.4088(4) 1.4328(10) -0.2511(4) 0.139(4) Uani 1 1 d D . . . .
H21D H -0.4170 1.3397 -0.2618 0.209 Uiso 0.486(16) 1 calc R U P A 2
H21E H -0.3912 1.4432 -0.2066 0.209 Uiso 0.486(16) 1 calc R U P A 2
H21F H -0.4504 1.4817 -0.2718 0.209 Uiso 0.486(16) 1 calc R U P A 2
H21A H -0.4039 1.3553 -0.2257 0.209 Uiso 0.514(16) 1 calc R U P A 1
H21B H -0.4423 1.4913 -0.2493 0.209 Uiso 0.514(16) 1 calc R U P A 1
H21C H -0.4226 1.4057 -0.2937 0.209 Uiso 0.514(16) 1 calc R U P A 1
C24B C -0.3267(5) 1.5601(11) -0.2779(5) 0.064(3) Uani 0.486(16) 1 d D . P A 2
H24A H -0.3566 1.6369 -0.2930 0.077 Uiso 0.486(16) 1 calc R U P A 2
H24B H -0.3264 1.5228 -0.3152 0.077 Uiso 0.486(16) 1 calc R U P A 2
O4 O -0.2269(2) 1.3975(5) -0.3387(2) 0.0944(13) Uani 1 1 d . . . . .
H4A H -0.2514 1.4521 -0.3648 0.142 Uiso 1 1 calc R U . . .
C3 C -0.1641(4) 1.3948(8) -0.3386(3) 0.0938(19) Uani 1 1 d . . . . .
H3A H -0.1513 1.3006 -0.3375 0.113 Uiso 1 1 calc R U . . .
C8 C -0.1637(6) 1.4527(12) -0.3927(4) 0.164(5) Uani 1 1 d . . . . .
H8A H -0.1847 1.3924 -0.4274 0.246 Uiso 1 1 calc R U . . .
H8B H -0.1179 1.4693 -0.3850 0.246 Uiso 1 1 calc R U . . .
H8C H -0.1883 1.5355 -0.4022 0.246 Uiso 1 1 calc R U . . .
C1 C -0.1004(4) 1.4031(8) -0.2195(4) 0.125(3) Uani 1 1 d . . . . .
H1B H -0.1439 1.3909 -0.2194 0.150 Uiso 1 1 calc R U . . .
H1C H -0.0783 1.3168 -0.2132 0.150 Uiso 1 1 calc R U . . .
C10 C -0.0603(5) 1.4924(13) -0.1722(4) 0.160(4) Uani 1 1 d . . . . .
H10A H -0.0772 1.5817 -0.1839 0.240 Uiso 1 1 calc R U . . .
H10B H -0.0145 1.4880 -0.1664 0.240 Uiso 1 1 calc R U . . .
H10C H -0.0616 1.4687 -0.1338 0.240 Uiso 1 1 calc R U . . .
C5 C -0.1094(4) 1.4626(11) -0.2790(4) 0.128(3) Uani 1 1 d . . . . .
H5A H -0.0665 1.4589 -0.2808 0.154 Uiso 1 1 calc R U . . .
H5B H -0.1212 1.5562 -0.2793 0.154 Uiso 1 1 calc R U . . .
O3 O 0.2552(3) 1.5662(6) -0.1380(3) 0.127(2) Uani 1 1 d . . . . .
H3B H 0.2702 1.5101 -0.1537 0.190 Uiso 1 1 calc R U . . .
C16 C 0.1470(5) 1.5900(9) -0.2212(3) 0.146(4) Uani 1 1 d D . . . .
H16A H 0.1398 1.6850 -0.2184 0.175 Uiso 1 1 calc R U . . .
H16B H 0.1753 1.5815 -0.2424 0.175 Uiso 1 1 calc R U . . .
C15 C 0.1872(3) 1.5412(6) -0.1565(3) 0.0820(17) Uani 1 1 d . . . . .
H15 H 0.1801 1.4449 -0.1548 0.098 Uiso 1 1 calc R U . . .
C4 C 0.1708(4) 1.6108(8) -0.1105(3) 0.099(2) Uani 1 1 d . . . . .
H4B H 0.2015 1.5823 -0.0690 0.148 Uiso 1 1 calc R U . . .
H4C H 0.1253 1.5896 -0.1185 0.148 Uiso 1 1 calc R U . . .
H4D H 0.1750 1.7056 -0.1141 0.148 Uiso 1 1 calc R U . . .
C17 C 0.0868(6) 1.5367(13) -0.2591(5) 0.206(7) Uani 1 1 d D . . . .
H17A H 0.0931 1.4406 -0.2583 0.247 Uiso 1 1 calc R U . . .
H17B H 0.0571 1.5539 -0.2400 0.247 Uiso 1 1 calc R U . . .
C18 C 0.0532(5) 1.5717(19) -0.3189(4) 0.213(8) Uani 1 1 d . . . . .
H18A H 0.0558 1.5008 -0.3449 0.320 Uiso 1 1 calc R U . . .
H18B H 0.0728 1.6515 -0.3262 0.320 Uiso 1 1 calc R U . . .
H18C H 0.0067 1.5881 -0.3289 0.320 Uiso 1 1 calc R U . . .
C24A C -0.3256(7) 1.6051(17) -0.2444(9) 0.104(6) Uani 0.514(16) 1 d D . P A 1
H24C H -0.3262 1.6748 -0.2164 0.124 Uiso 0.514(16) 1 calc R U P A 1
H24D H -0.3617 1.6266 -0.2853 0.124 Uiso 0.514(16) 1 calc R U P A 1
C20A C -0.3444(6) 1.5028(13) -0.2278(6) 0.069(3) Uani 0.514(16) 1 d D . P A 1
H20C H -0.3324 1.5189 -0.1840 0.082 Uiso 0.514(16) 1 calc R U P A 1
H20D H -0.3131 1.4347 -0.2277 0.082 Uiso 0.514(16) 1 calc R U P A 1

loop_
_atom_site_aniso_label
_atom_site_aniso_U_11
_atom_site_aniso_U_22
_atom_site_aniso_U_33
_atom_site_aniso_U_23
_atom_site_aniso_U_13
_atom_site_aniso_U_12
P01 0.0272(4) 0.0399(6) 0.0313(4) 0.0013(4) 0.0125(3) 0.0004(4)
P02 0.0307(4) 0.0318(5) 0.0249(4) 0.0024(4) 0.0109(3) 0.0001(4)
P03 0.0344(4) 0.0343(5) 0.0339(4) 0.0047(4) 0.0209(4) 0.0037(4)
P04 0.0299(4) 0.0358(5) 0.0237(4) 0.0032(4) 0.0100(3) -0.0003(4)
P05 0.0368(5) 0.0373(6) 0.0355(5) 0.0051(4) 0.0221(4) 0.0054(4)
P06 0.0279(4) 0.0525(7) 0.0352(5) 0.0045(5) 0.0130(4) 0.0050(4)
O007 0.0279(11) 0.0424(15) 0.0248(11) 0.0014(11) 0.0110(9) -0.0016(11)
O008 0.0456(14) 0.0346(16) 0.0327(13) 0.0043(12) 0.0117(11) 0.0026(12)
O009 0.0283(11) 0.0461(16) 0.0319(12) 0.0052(11) 0.0182(10) 0.0052(11)
O00A 0.0341(12) 0.0407(16) 0.0332(12) 0.0033(12) 0.0211(10) 0.0040(12)
O00B 0.0237(11) 0.0554(17) 0.0313(12) 0.0002(12) 0.0102(9) 0.0034(11)
O00C 0.0308(12) 0.0400(16) 0.0272(12) 0.0050(11) 0.0129(10) -0.0004(11)
O00D 0.0298(11) 0.0398(16) 0.0253(11) 0.0063(11) 0.0119(9) 0.0017(11)
O00E 0.0488(16) 0.0495(19) 0.0597(18) 0.0017(16) 0.0244(15) -0.0045(15)
O00F 0.0228(11) 0.0487(17) 0.0296(12) -0.0014(12) 0.0077(9) 0.0006(11)
O00G 0.0228(10) 0.0439(16) 0.0283(12) 0.0005(12) 0.0081(9) -0.0026(11)
O00H 0.0652(17) 0.0382(17) 0.0544(16) 0.0033(14) 0.0381(15) 0.0066(14)
O00I 0.0348(13) 0.0566(19) 0.0322(12) 0.0084(12) 0.0193(11) 0.0047(12)
O00J 0.0280(12) 0.069(2) 0.0310(12) 0.0043(14) 0.0117(10) 0.0077(13)
O00K 0.0308(11) 0.0406(16) 0.0301(12) 0.0060(12) 0.0171(10) 0.0020(11)
C00L 0.0270(15) 0.0265(18) 0.0285(16) -0.0019(15) 0.0127(13) -0.0054(14)
C00M 0.0285(16) 0.031(2) 0.0281(17) 0.0018(15) 0.0106(14) -0.0006(15)
C00N 0.0219(15) 0.038(2) 0.0316(17) -0.0015(16) 0.0086(13) -0.0047(15)
C00O 0.0301(16) 0.033(2) 0.0333(17) 0.0056(16) 0.0192(14) 0.0055(15)
O00P 0.0592(17) 0.0410(17) 0.0537(16) 0.0030(14) 0.0363(14) 0.0087(14)
O00Q 0.0305(12) 0.0456(16) 0.0255(12) 0.0040(11) 0.0094(10) -0.0004(11)
C00R 0.0271(15) 0.034(2) 0.0259(16) 0.0053(15) 0.0116(13) 0.0046(15)
C00S 0.0258(15) 0.0265(18) 0.0259(16) 0.0039(14) 0.0115(13) 0.0037(14)
C00T 0.0248(15) 0.033(2) 0.0286(17) 0.0009(15) 0.0087(13) 0.0022(14)
O00U 0.0490(15) 0.0359(16) 0.0389(14) 0.0072(13) 0.0177(12) 0.0026(13)
C00V 0.038(2) 0.053(3) 0.050(2) 0.010(2) 0.0191(18) 0.0012(19)
C00W 0.0265(16) 0.036(2) 0.0339(18) 0.0033(16) 0.0124(14) 0.0002(15)
C00X 0.0293(15) 0.030(2) 0.0301(16) -0.0014(15) 0.0148(13) 0.0030(15)
C00Y 0.0363(18) 0.051(3) 0.0307(17) 0.0016(19) 0.0121(15) -0.0057(19)
C010 0.0284(16) 0.034(2) 0.0256(16) 0.0026(14) 0.0101(13) -0.0017(14)
C011 0.0261(16) 0.0286(19) 0.0315(17) 0.0036(15) 0.0135(14) 0.0013(14)
C012 0.047(2) 0.035(2) 0.045(2) 0.0107(19) 0.0264(18) 0.0040(18)
C013 0.0254(15) 0.035(2) 0.0312(16) -0.0076(16) 0.0108(13) -0.0030(15)
C014 0.0254(15) 0.035(2) 0.0262(16) 0.0027(15) 0.0112(13) 0.0008(15)
C015 0.0278(15) 0.0283(19) 0.0296(16) -0.0017(15) 0.0147(13) -0.0046(14)
C016 0.0291(16) 0.038(2) 0.0235(15) -0.0025(15) 0.0116(13) 0.0034(16)
C017 0.042(2) 0.038(2) 0.0330(19) -0.0019(16) 0.0195(16) -0.0041(17)
C018 0.0298(16) 0.041(2) 0.0311(17) -0.0036(16) 0.0163(14) -0.0022(15)
C019 0.035(2) 0.067(3) 0.045(2) -0.011(2) 0.0106(17) 0.010(2)
C01A 0.053(2) 0.081(4) 0.071(4) 0.030(3) 0.043(3) 0.015(3)
C01B 0.0276(17) 0.060(3) 0.0313(18) 0.0027(19) 0.0136(15) 0.0067(18)
C01C 0.050(2) 0.049(3) 0.050(2) 0.007(2) 0.0316(19) 0.003(2)
C01D 0.0374(19) 0.058(3) 0.0329(18) 0.0161(19) 0.0198(16) 0.0095(19)
O01E 0.0475(15) 0.0416(17) 0.0528(16) -0.0006(14) 0.0253(13) -0.0062(14)
C01F 0.0362(19) 0.049(3) 0.0302(18) 0.0137(18) 0.0133(16) 0.0068(18)
C01G 0.0257(15) 0.0243(18) 0.0268(16) 0.0017(14) 0.0114(13) 0.0061(14)
C01H 0.0287(16) 0.0330(19) 0.0242(15) -0.0036(15) 0.0119(13) 0.0002(14)
C01I 0.0322(17) 0.041(2) 0.0262(16) -0.0006(16) 0.0141(14) 0.0037(16)
C01J 0.0307(18) 0.059(3) 0.0350(19) 0.010(2) 0.0111(16) 0.0114(18)
C01K 0.0309(16) 0.045(2) 0.0279(16) -0.0037(16) 0.0158(14) -0.0024(16)
C01L 0.0294(16) 0.033(2) 0.0247(15) -0.0012(15) 0.0132(13) 0.0019(15)
C01M 0.0254(15) 0.0290(19) 0.0278(16) -0.0019(15) 0.0105(13) -0.0053(14)
C01N 0.044(2) 0.033(2) 0.036(2) 0.0004(17) 0.0143(17) -0.0018(17)
C01O 0.051(2) 0.051(3) 0.0279(19) 0.0001(19) 0.0111(17) -0.005(2)
C01P 0.0298(16) 0.046(2) 0.0296(17) 0.0034(16) 0.0177(14) 0.0052(16)
C01Q 0.0313(17) 0.032(2) 0.0415(19) 0.0095(17) 0.0212(15) 0.0046(15)
C01R 0.0294(15) 0.0290(19) 0.0289(16) -0.0009(15) 0.0157(13) 0.0022(14)
C01S 0.0259(15) 0.037(2) 0.0270(16) 0.0031(15) 0.0120(13) 0.0013(15)
C01T 0.0270(19) 0.103(5) 0.047(2) 0.012(3) 0.0090(18) 0.004(2)
C01U 0.0243(15) 0.031(2) 0.0356(18) 0.0012(15) 0.0144(14) 0.0016(14)
C01V 0.040(2) 0.075(3) 0.0346(19) -0.011(2) 0.0161(16) 0.007(2)
C01W 0.044(2) 0.044(2) 0.0393(19) 0.0121(18) 0.0269(17) 0.0104(18)
C01X 0.0285(17) 0.054(3) 0.0302(17) 0.0042(17) 0.0133(14) 0.0026(16)
C01Z 0.0320(17) 0.042(2) 0.0349(18) -0.0074(17) 0.0151(15) -0.0025(16)
C020 0.041(2) 0.066(3) 0.0347(19) 0.015(2) 0.0181(17) 0.018(2)
C021 0.0268(15) 0.0270(19) 0.0306(17) -0.0004(14) 0.0127(13) 0.0070(14)
C022 0.0381(18) 0.042(2) 0.042(2) -0.0004(18) 0.0207(16) -0.0083(17)
C023 0.036(2) 0.087(4) 0.052(3) 0.015(3) 0.024(2) 0.025(2)
C024 0.0260(15) 0.035(2) 0.0308(17) 0.0037(15) 0.0104(14) 0.0022(15)
C025 0.0364(19) 0.068(3) 0.042(2) -0.003(2) 0.0191(17) 0.009(2)
C026 0.0292(16) 0.0306(19) 0.0259(16) 0.0055(15) 0.0136(13) 0.0030(14)
C027 0.0314(19) 0.069(3) 0.062(3) 0.020(3) 0.0235(19) 0.002(2)
C028 0.047(2) 0.035(2) 0.0310(18) 0.0009(17) 0.0162(16) -0.0009(18)
C029 0.0274(15) 0.0262(18) 0.0310(17) 0.0024(15) 0.0147(14) -0.0010(14)
C02A 0.0250(16) 0.041(2) 0.0382(19) -0.0024(17) 0.0136(14) 0.0027(16)
C02B 0.0342(18) 0.052(3) 0.043(2) -0.0011(19) 0.0171(16) -0.0088(18)
C02C 0.042(2) 0.052(3) 0.045(2) 0.000(2) 0.0208(18) 0.010(2)
C02D 0.0260(15) 0.040(2) 0.0244(15) -0.0001(15) 0.0079(13) -0.0064(15)
C02E 0.0389(19) 0.032(2) 0.036(2) -0.0007(16) 0.0194(16) -0.0029(16)
C02F 0.035(2) 0.076(4) 0.048(2) 0.010(2) 0.0170(19) 0.016(2)
C02G 0.0257(15) 0.037(2) 0.0238(16) 0.0016(15) 0.0092(13) -0.0017(15)
C02H 0.0302(16) 0.0239(19) 0.0287(17) 0.0008(14) 0.0139(14) 0.0007(14)
C02I 0.039(2) 0.056(3) 0.0317(19) 0.0104(19) 0.0182(16) 0.0040(19)
C02J 0.0273(15) 0.031(2) 0.0271(16) -0.0024(15) 0.0105(13) -0.0037(15)
C02K 0.036(2) 0.084(4) 0.061(3) 0.018(3) 0.023(2) 0.019(2)
C02L 0.036(2) 0.095(4) 0.054(3) -0.024(3) 0.0032(19) 0.001(2)
C02M 0.069(3) 0.073(4) 0.056(3) 0.011(3) 0.046(2) 0.013(3)
C02N 0.0273(16) 0.050(2) 0.0300(17) 0.0021(17) 0.0135(14) 0.0045(16)
C02O 0.0275(16) 0.045(2) 0.0292(16) 0.0068(17) 0.0117(14) 0.0055(16)
C02P 0.0324(18) 0.062(3) 0.0333(18) 0.0153(19) 0.0155(15) 0.0108(19)
C02Q 0.0308(16) 0.033(2) 0.0271(16) 0.0067(16) 0.0156(13) 0.0058(15)
C02R 0.046(2) 0.035(2) 0.040(2) 0.0083(18) 0.0247(17) 0.0033(18)
C02S 0.050(2) 0.070(3) 0.043(2) 0.013(2) 0.0293(18) 0.006(2)
C02T 0.0327(17) 0.045(2) 0.0333(18) -0.0046(18) 0.0097(15) -0.0071(17)
C02U 0.046(2) 0.098(4) 0.052(3) 0.029(3) 0.019(2) 0.015(3)
C02V 0.051(2) 0.084(4) 0.068(3) 0.047(3) 0.037(2) 0.024(2)
C02W 0.046(2) 0.085(4) 0.053(3) 0.037(3) 0.025(2) 0.031(2)
C02X 0.040(2) 0.073(4) 0.071(3) 0.026(3) 0.027(2) 0.005(2)
C02Y 0.0353(19) 0.064(3) 0.044(2) -0.001(2) 0.0186(17) 0.015(2)
C02Z 0.041(2) 0.084(4) 0.036(2) -0.017(2) 0.0167(17) 0.001(2)
C030 0.0431(19) 0.046(2) 0.0386(19) 0.0083(18) 0.0252(16) 0.0031(18)
C031 0.058(3) 0.089(4) 0.066(3) 0.045(3) 0.037(2) 0.019(3)
C032 0.047(2) 0.046(3) 0.0296(19) -0.0064(18) 0.0129(17) -0.0041(19)
C033 0.038(2) 0.065(3) 0.041(2) 0.017(2) 0.0196(17) 0.008(2)
C036 0.0379(19) 0.052(3) 0.047(2) 0.009(2) 0.0221(17) 0.0012(19)
C038 0.042(2) 0.103(5) 0.058(3) -0.013(3) 0.002(2) 0.002(3)
C03A 0.030(2) 0.086(4) 0.059(3) 0.015(3) 0.008(2) 0.011(2)
C03B 0.041(2) 0.078(4) 0.056(3) 0.027(3) 0.032(2) 0.012(2)
C03E 0.037(2) 0.088(4) 0.041(2) -0.007(2) 0.0050(18) 0.015(2)
O1 0.124(3) 0.0381(17) 0.0594(18) 0.0064(14) 0.048(2) 0.0020(19)
C2 0.128(5) 0.045(3) 0.072(4) 0.001(3) 0.036(4) -0.017(3)
C6 0.078(3) 0.038(2) 0.053(2) 0.0048(18) 0.028(2) 0.024(2)
C7 0.133(7) 0.123(7) 0.144(7) 0.016(6) 0.080(6) -0.037(6)
C11 0.054(2) 0.062(3) 0.048(2) 0.005(2) 0.025(2) 0.009(2)
C14 0.082(4) 0.135(7) 0.079(4) -0.002(4) 0.040(3) -0.034(4)
O2 0.296(9) 0.057(3) 0.103(3) 0.028(3) 0.121(5) 0.060(4)
C9 0.103(4) 0.068(4) 0.076(3) 0.024(3) 0.043(3) 0.008(3)
C12 0.111(5) 0.060(4) 0.071(4) 0.015(3) 0.036(3) 0.025(4)
C20B 0.135(17) 0.18(2) 0.20(3) -0.10(2) 0.10(2) -0.053(17)
C21 0.134(7) 0.152(9) 0.155(8) -0.088(7) 0.085(6) -0.087(7)
C24B 0.085(8) 0.057(6) 0.055(6) -0.011(5) 0.035(5) 0.009(5)
O4 0.109(3) 0.067(3) 0.105(3) -0.019(2) 0.046(3) -0.011(2)
C3 0.108(5) 0.082(4) 0.102(5) 0.010(4) 0.056(4) -0.021(4)
C8 0.233(12) 0.175(11) 0.088(5) -0.032(6) 0.074(7) -0.079(9)
C1 0.112(6) 0.089(5) 0.159(8) 0.047(5) 0.047(5) -0.019(4)
C10 0.160(9) 0.159(10) 0.121(7) -0.033(7) 0.028(6) -0.043(8)
C5 0.132(7) 0.145(8) 0.135(7) 0.019(6) 0.084(6) -0.039(6)
O3 0.117(4) 0.104(4) 0.158(5) -0.086(4) 0.060(4) -0.025(3)
C16 0.197(9) 0.139(7) 0.072(4) -0.001(4) 0.034(5) -0.112(7)
C15 0.109(5) 0.061(3) 0.081(4) -0.023(3) 0.047(3) -0.028(3)
C4 0.121(5) 0.102(5) 0.099(5) -0.022(4) 0.073(4) -0.021(4)
C17 0.164(10) 0.152(10) 0.157(9) -0.016(8) -0.057(8) -0.026(8)
C18 0.117(7) 0.37(2) 0.092(6) 0.058(10) -0.005(5) -0.042(11)
C24A 0.096(10) 0.117(13) 0.109(12) -0.052(11) 0.056(9) -0.026(9)
C20A 0.076(7) 0.068(7) 0.062(7) 0.002(5) 0.031(6) -0.003(6)

loop_
_atom_type_symbol
_atom_type_description
_atom_type_scat_dispersion_real
_atom_type_scat_dispersion_imag
_atom_type_scat_source
C C 0.0181 0.0091 'International Tables Vol C Tables 4.2.6.8 and 6.1.1.4'
H H 0.0000 0.0000 'International Tables Vol C Tables 4.2.6.8 and 6.1.1.4'
O O 0.0492 0.0322 'International Tables Vol C Tables 4.2.6.8 and 6.1.1.4'
P P 0.2955 0.4335 'International Tables Vol C Tables 4.2.6.8 and 6.1.1.4'

loop_
_geom_angle_atom_site_label_1
_geom_angle_atom_site_label_2
_geom_angle_atom_site_label_3
_geom_angle
_geom_angle_site_symmetry_1
_geom_angle_site_symmetry_3
_geom_angle_publ_flag
O00B P01 C02O 101.74(16) . . ?
O00G P01 O00B 103.55(15) . . ?
O00G P01 C02O 101.63(16) . . ?
O01E P01 O00B 116.08(17) . . ?
O01E P01 O00G 113.86(16) . . ?
O01E P01 C02O 117.9(2) . . ?
O007 P02 O00D 104.45(14) . . ?
O007 P02 C014 103.41(15) . . ?
O008 P02 O007 114.69(16) . . ?
O008 P02 O00D 114.78(17) . . ?
O008 P02 C014 116.09(18) . . ?
O00D P02 C014 101.74(15) . . ?
O009 P03 O00K 103.58(14) . . ?
O009 P03 C01Q 101.32(16) . . ?
O00K P03 C01Q 103.70(15) . . ?
O00P P03 O009 115.64(16) . . ?
O00P P03 O00K 113.94(16) . . ?
O00P P03 C01Q 116.85(19) . . ?
O00C P04 C01S 101.18(15) . . ?
O00Q P04 O00C 104.79(15) . . ?
O00Q P04 C01S 102.71(16) . . ?
O00U P04 O00C 114.46(17) . . ?
O00U P04 O00Q 115.25(17) . . ?
O00U P04 C01S 116.61(18) . . ?
O00A P05 C01W 103.60(16) . . ?
O00H P05 O00A 113.83(16) . . ?
O00H P05 O00I 116.47(17) . . ?
O00H P05 C01W 116.7(2) . . ?
O00I P05 O00A 103.11(15) . . ?
O00I P05 C01W 101.16(17) . . ?
O00E P06 O00F 114.43(18) . . ?
O00E P06 O00J 115.43(19) . . ?
O00E P06 C01J 117.7(2) . . ?
O00F P06 C01J 101.49(18) . . ?
O00J P06 O00F 103.96(16) . . ?
O00J P06 C01J 101.74(18) . . ?
C010 O007 P02 123.9(2) . . ?
C01P O009 P03 122.3(2) . . ?
C00O O00A P05 120.7(2) . . ?
C02N O00B P01 120.2(2) . . ?
C00R O00C P04 123.3(2) . . ?
C026 O00D P02 123.8(2) . . ?
C00N O00F P06 123.7(2) . . ?
C02G O00G P01 124.2(2) . . ?
C01X O00I P05 123.3(3) . . ?
C01B O00J P06 121.3(3) . . ?
C02Q O00K P03 121.7(2) . . ?
C010 C00L C01M 117.2(3) . . ?
C010 C00L C02H 119.4(3) . . ?
C01M C00L C02H 123.4(3) . . ?
H00A C00M H00B 107.6 . . ?
C011 C00M H00A 108.8 . . ?
C011 C00M H00B 108.8 . . ?
C011 C00M C029 114.0(3) . . ?
C029 C00M H00A 108.8 . . ?
C029 C00M H00B 108.8 . . ?
C01M C00N O00F 118.3(3) . . ?
C02A C00N O00F 116.2(3) . . ?
C02A C00N C01M 125.3(3) . . ?
C01U C00O O00A 115.4(3) . . ?
C021 C00O O00A 118.8(3) . . ?
C021 C00O C01U 125.6(3) . . ?
C02D O00Q P04 125.4(2) . . ?
C011 C00R O00C 118.0(3) . . ?
C024 C00R O00C 116.7(3) . . ?
C024 C00R C011 125.2(3) . . ?
C011 C00S C01R 122.1(3) . . ?
C02Q C00S C011 117.4(3) . . ?
C02Q C00S C01R 120.5(3) . . ?
C01U C00T C02T 121.9(3) . . ?
C026 C00T C01U 117.3(3) . . ?
C026 C00T C02T 120.8(3) . . ?
C01W C00V H00V 120.1 . . ?
C02X C00V H00V 120.1 . . ?
C02X C00V C01W 119.9(5) . . ?
C024 C00W C02B 122.0(3) . . ?
C02Q C00W C024 117.8(3) . . ?
C02Q C00W C02B 120.2(3) . . ?
H00F C00X H00G 107.5 . . ?
C016 C00X H00F 108.5 . . ?
C016 C00X H00G 108.5 . . ?
C021 C00X H00F 108.5 . . ?
C021 C00X H00G 108.5 . . ?
C021 C00X C016 115.2(3) . . ?
H00C C00Y H00D 109.5 . . ?
H00C C00Y H00E 109.5 . . ?
H00D C00Y H00E 109.5 . . ?
C024 C00Y H00C 109.5 . . ?
C024 C00Y H00D 109.5 . . ?
C024 C00Y H00E 109.5 . . ?
C00L C010 O007 118.7(3) . . ?
C01Z C010 O007 116.3(3) . . ?
C01Z C010 C00L 124.8(3) . . ?
C00R C011 C00M 119.3(3) . . ?
C00R C011 C00S 117.2(3) . . ?
C00S C011 C00M 123.5(3) . . ?
C01F C012 H012 119.5 . . ?
C01F C012 C02E 121.1(4) . . ?
C02E C012 H012 119.5 . . ?
H01F C013 H01G 107.6 . . ?
C01I C013 H01F 108.6 . . ?
C01I C013 H01G 108.6 . . ?
C01M C013 H01F 108.6 . . ?
C01M C013 H01G 108.6 . . ?
C01M C013 C01I 114.5(3) . . ?
C01N C014 P02 118.4(3) . . ?
C01N C014 C02E 120.6(4) . . ?
C02E C014 P02 121.0(3) . . ?
C029 C015 C02J 123.5(3) . . ?
C02G C015 C029 117.8(3) . . ?
C02G C015 C02J 118.6(3) . . ?
C01I C016 C00X 124.1(3) . . ?
C01X C016 C00X 119.5(3) . . ?
C01X C016 C01I 116.4(3) . . ?
C01S C017 H017 120.3 . . ?
C01S C017 C02R 119.4(4) . . ?
C02R C017 H017 120.3 . . ?
C01K C018 C025 122.7(3) . . ?
C01K C018 C02G 116.8(3) . . ?
C02G C018 C025 120.5(3) . . ?
C02L C019 H019 120.2 . . ?
C02L C019 C02O 119.7(4) . . ?
C02O C019 H019 120.2 . . ?
C02M C01A H01H 119.8 . . ?
C02X C01A H01H 119.8 . . ?
C02X C01A C02M 120.3(4) . . ?
C01I C01B O00J 118.1(4) . . ?
C020 C01B O00J 116.4(3) . . ?
C020 C01B C01I 125.5(4) . . ?
C01W C01C H01I 120.1 . . ?
C01W C01C C02M 119.8(4) . . ?
C02M C01C H01I 120.1 . . ?
C01P C01D C02P 118.0(4) . . ?
C01P C01D C02V 119.7(4) . . ?
C02P C01D C02V 122.3(4) . . ?
C012 C01F H01J 119.8 . . ?
C012 C01F C032 120.4(4) . . ?
C032 C01F H01J 119.8 . . ?
C021 C01G C02H 123.3(3) . . ?
C026 C01G C021 117.0(3) . . ?
C026 C01G C02H 119.7(3) . . ?
C01L C01H C02J 123.7(3) . . ?
C02N C01H C01L 116.9(3) . . ?
C02N C01H C02J 119.4(3) . . ?
C016 C01I C013 122.7(3) . . ?
C01B C01I C013 120.0(3) . . ?
C01B C01I C016 117.2(4) . . ?
C02F C01J P06 118.1(4) . . ?
C03E C01J P06 122.2(3) . . ?
C03E C01J C02F 119.6(4) . . ?
C018 C01K C01V 121.5(3) . . ?
C02D C01K C018 118.5(3) . . ?
C02D C01K C01V 120.1(3) . . ?
C01H C01L C01R 123.1(3) . . ?
C01P C01L C01H 117.5(3) . . ?
C01P C01L C01R 119.2(3) . . ?
C00L C01M C013 123.2(3) . . ?
C00N C01M C00L 117.2(3) . . ?
C00N C01M C013 119.5(3) . . ?
C014 C01N H01N 120.1 . . ?
C014 C01N C032 119.8(4) . . ?
C032 C01N H01N 120.1 . . ?
C028 C01O H01O 119.8 . . ?
C02I C01O H01O 119.8 . . ?
C02I C01O C028 120.3(4) . . ?
C01D C01P O009 115.6(3) . . ?
C01D C01P C01L 125.2(3) . . ?
C01L C01P O009 118.9(3) . . ?
C030 C01Q P03 121.6(3) . . ?
C036 C01Q P03 118.2(3) . . ?
C036 C01Q C030 120.0(3) . . ?
C00S C01R H01A 108.3 . . ?
C00S C01R H01B 108.3 . . ?
C01L C01R C00S 115.9(3) . . ?
C01L C01R H01A 108.3 . . ?
C01L C01R H01B 108.3 . . ?
H01A C01R H01B 107.4 . . ?
C017 C01S P04 120.9(3) . . ?
C028 C01S P04 118.9(3) . . ?
C028 C01S C017 120.1(4) . . ?
C023 C01T H01T 120.1 . . ?
C023 C01T C02L 119.8(4) . . ?
C02L C01T H01T 120.1 . . ?
C00O C01U C00T 117.4(3) . . ?
C00O C01U C022 121.1(3) . . ?
C00T C01U C022 121.5(3) . . ?
C01K C01V H01C 109.5 . . ?
C01K C01V H01D 109.5 . . ?
C01K C01V H01E 109.5 . . ?
H01C C01V H01D 109.5 . . ?
H01C C01V H01E 109.5 . . ?
H01D C01V H01E 109.5 . . ?
C00V C01W P05 118.1(3) . . ?
C01C C01W P05 122.0(3) . . ?
C01C C01W C00V 119.7(4) . . ?
C016 C01X O00I 118.0(3) . . ?
C033 C01X O00I 115.4(4) . . ?
C033 C01X C016 126.4(3) . . ?
C010 C01Z C02A 117.8(3) . . ?
C010 C01Z C02Z 120.2(4) . . ?
C02A C01Z C02Z 122.0(4) . . ?
C01B C020 C02U 120.3(4) . . ?
C01B C020 C033 117.2(4) . . ?
C033 C020 C02U 122.5(4) . . ?
C00O C021 C00X 120.2(3) . . ?
C00O C021 C01G 117.3(3) . . ?
C01G C021 C00X 122.3(3) . . ?
C01U C022 H02T 109.5 . . ?
C01U C022 H02U 109.5 . . ?
C01U C022 H02V 109.5 . . ?
H02T C022 H02U 109.5 . . ?
H02T C022 H02V 109.5 . . ?
H02U C022 H02V 109.5 . . ?
C01T C023 H023 119.6 . . ?
C01T C023 C02C 120.9(4) . . ?
C02C C023 H023 119.6 . . ?
C00R C024 C00W 117.3(3) . . ?
C00R C024 C00Y 121.8(3) . . ?
C00W C024 C00Y 120.9(3) . . ?
C018 C025 H02A 109.5 . . ?
C018 C025 H02B 109.5 . . ?
C018 C025 H02C 109.5 . . ?
H02A C025 H02B 109.5 . . ?
H02A C025 H02C 109.5 . . ?
H02B C025 H02C 109.5 . . ?
C00T C026 O00D 116.9(3) . . ?
C01G C026 O00D 117.7(3) . . ?
C01G C026 C00T 125.2(3) . . ?
C036 C027 H027 120.1 . . ?
C03B C027 H027 120.1 . . ?
C03B C027 C036 119.8(4) . . ?
C01O C028 H028 120.1 . . ?
C01S C028 C01O 119.8(4) . . ?
C01S C028 H028 120.1 . . ?
C015 C029 C00M 123.1(3) . . ?
C02D C029 C00M 119.5(3) . . ?
C02D C029 C015 117.3(3) . . ?
C00N C02A C01Z 117.6(3) . . ?
C00N C02A C02Y 120.7(3) . . ?
C01Z C02A C02Y 121.7(4) . . ?
C00W C02B H02D 109.5 . . ?
C00W C02B H02E 109.5 . . ?
C00W C02B H02F 109.5 . . ?
H02D C02B H02E 109.5 . . ?
H02D C02B H02F 109.5 . . ?
H02E C02B H02F 109.5 . . ?
C023 C02C H02G 120.2 . . ?
C023 C02C C02O 119.7(4) . . ?
C02O C02C H02G 120.2 . . ?
C01K C02D O00Q 116.4(3) . . ?
C01K C02D C029 124.9(3) . . ?
C029 C02D O00Q 118.4(3) . . ?
C012 C02E C014 118.7(4) . . ?
C012 C02E H02W 120.6 . . ?
C014 C02E H02W 120.6 . . ?
C01J C02F H02X 119.9 . . ?
C01J C02F C02K 120.1(5) . . ?
C02K C02F H02X 119.9 . . ?
O00G C02G C018 116.2(3) . . ?
C015 C02G O00G 119.3(3) . . ?
C015 C02G C018 124.3(3) . . ?
C00L C02H C01G 114.6(3) . . ?
C00L C02H H02Y 108.6 . . ?
C00L C02H H 108.6 . . ?
C01G C02H H02Y 108.6 . . ?
C01G C02H H 108.6 . . ?
H02Y C02H H 107.6 . . ?
C01O C02I H02I 119.7 . . ?
C01O C02I C02R 120.5(4) . . ?
C02R C02I H02I 119.7 . . ?
C015 C02J H02H 108.8 . . ?
C015 C02J H02J 108.8 . . ?
C01H C02J C015 113.8(3) . . ?
C01H C02J H02H 108.8 . . ?
C01H C02J H02J 108.8 . . ?
H02H C02J H02J 107.7 . . ?
C02F C02K H02Z 120.1 . . ?
C03A C02K C02F 119.8(5) . . ?
C03A C02K H02Z 120.1 . . ?
C019 C02L C01T 120.6(5) . . ?
C019 C02L H02L 119.7 . . ?
C01T C02L H02L 119.7 . . ?
C01A C02M C01C 120.0(5) . . ?
C01A C02M H02 120.0 . . ?
C01C C02M H02 120.0 . . ?
C01H C02N O00B 118.3(3) . . ?
C01H C02N C02P 125.4(3) . . ?
C02P C02N O00B 116.2(3) . . ?
C019 C02O P01 122.0(3) . . ?
C019 C02O C02C 119.3(4) . . ?
C02C C02O P01 118.5(3) . . ?
C01D C02P C02N 116.9(4) . . ?
C01D C02P C02W 121.6(4) . . ?
C02N C02P C02W 121.4(4) . . ?
C00S C02Q O00K 118.6(3) . . ?
C00W C02Q O00K 116.3(3) . . ?
C00W C02Q C00S 124.9(3) . . ?
C017 C02R H02R 120.1 . . ?
C02I C02R C017 119.7(4) . . ?
C02I C02R H02R 120.1 . . ?
C030 C02S H02S 119.9 . . ?
C03B C02S H02S 119.9 . . ?
C03B C02S C030 120.2(4) . . ?
C00T C02T H1 109.5 . . ?
C00T C02T HA 109.5 . . ?
C00T C02T HB 109.5 . . ?
H1 C02T HA 109.5 . . ?
H1 C02T HB 109.5 . . ?
HA C02T HB 109.5 . . ?
C020 C02U H2 109.5 . . ?
C020 C02U HC 109.5 . . ?
C020 C02U HD 109.5 . . ?
H2 C02U HC 109.5 . . ?
H2 C02U HD 109.5 . . ?
HC C02U HD 109.5 . . ?
C01D C02V H02K 109.5 . . ?
C01D C02V H02M 109.5 . . ?
C01D C02V H02N 109.5 . . ?
H02K C02V H02M 109.5 . . ?
H02K C02V H02N 109.5 . . ?
H02M C02V H02N 109.5 . . ?
C02P C02W H02O 109.5 . . ?
C02P C02W H02P 109.5 . . ?
C02P C02W H02Q 109.5 . . ?
H02O C02W H02P 109.5 . . ?
H02O C02W H02Q 109.5 . . ?
H02P C02W H02Q 109.5 . . ?
C00V C02X H3 119.9 . . ?
C01A C02X C00V 120.3(5) . . ?
C01A C02X H3 119.9 . . ?
C02A C02Y H4 109.5 . . ?
C02A C02Y HE 109.5 . . ?
C02A C02Y HF 109.5 . . ?
H4 C02Y HE 109.5 . . ?
H4 C02Y HF 109.5 . . ?
HE C02Y HF 109.5 . . ?
C01Z C02Z H5 109.5 . . ?
C01Z C02Z HG 109.5 . . ?
C01Z C02Z HH 109.5 . . ?
H5 C02Z HG 109.5 . . ?
H5 C02Z HH 109.5 . . ?
HG C02Z HH 109.5 . . ?
C01Q C030 C02S 119.5(4) . . ?
C01Q C030 H030 120.3 . . ?
C02S C030 H030 120.3 . . ?
H03A C031 H03C 109.5 . . ?
H03A C031 H03D 109.5 . . ?
H03C C031 H03D 109.5 . . ?
C033 C031 H03A 109.5 . . ?
C033 C031 H03C 109.5 . . ?
C033 C031 H03D 109.5 . . ?
C01F C032 C01N 119.4(4) . . ?
C01F C032 H032 120.3 . . ?
C01N C032 H032 120.3 . . ?
C01X C033 C020 117.1(4) . . ?
C01X C033 C031 120.6(4) . . ?
C020 C033 C031 122.3(4) . . ?
C01Q C036 C027 119.8(4) . . ?
C01Q C036 H036 120.1 . . ?
C027 C036 H036 120.1 . . ?
C03A C038 H038 119.5 . . ?
C03A C038 C03E 121.0(6) . . ?
C03E C038 H038 119.5 . . ?
C02K C03A C038 120.0(4) . . ?
C02K C03A H03E 120.0 . . ?
C038 C03A H03E 120.0 . . ?
C027 C03B C02S 120.7(4) . . ?
C027 C03B H03B 119.7 . . ?
C02S C03B H03B 119.7 . . ?
C01J C03E C038 119.4(5) . . ?
C01J C03E H03F 120.3 . . ?
C038 C03E H03F 120.3 . . ?
C6 O1 H1A 109.5 . . ?
H2B C2 H2C 109.5 . . ?
H2B C2 H2D 109.5 . . ?
H2C C2 H2D 109.5 . . ?
C6 C2 H2B 109.5 . . ?
C6 C2 H2C 109.5 . . ?
C6 C2 H2D 109.5 . . ?
O1 C6 C2 114.2(5) . . ?
O1 C6 H6 107.7 . . ?
O1 C6 C11 107.0(4) . . ?
C2 C6 H6 107.7 . . ?
C2 C6 C11 112.3(4) . . ?
C11 C6 H6 107.7 . . ?
H7A C7 H7B 109.5 . . ?
H7A C7 H7C 109.5 . . ?
H7B C7 H7C 109.5 . . ?
C14 C7 H7A 109.5 . . ?
C14 C7 H7B 109.5 . . ?
C14 C7 H7C 109.5 . . ?
C6 C11 H11A 109.0 . . ?
C6 C11 H11B 109.0 . . ?
H11A C11 H11B 107.8 . . ?
C14 C11 C6 112.9(4) . . ?
C14 C11 H11A 109.0 . . ?
C14 C11 H11B 109.0 . . ?
C7 C14 C11 114.7(6) . . ?
C7 C14 H14A 108.6 . . ?
C7 C14 H14B 108.6 . . ?
C11 C14 H14A 108.6 . . ?
C11 C14 H14B 108.6 . . ?
H14A C14 H14B 107.6 . . ?
C9 O2 H2A 109.5 . . ?
O2 C9 H9B 105.9 . . ?
O2 C9 H9A 106.8 . . ?
O2 C9 C12 111.4(5) . . ?
O2 C9 C24B 94.4(7) . . ?
O2 C9 C24A 125.3(9) . . ?
C12 C9 H9B 105.9 . . ?
C12 C9 H9A 106.8 . . ?
C12 C9 C24B 130.8(7) . . ?
C12 C9 C24A 98.4(8) . . ?
C24B C9 H9B 105.9 . . ?
C24A C9 H9A 106.8 . . ?
C9 C12 H12A 109.5 . . ?
C9 C12 H12B 109.5 . . ?
C9 C12 H12C 109.5 . . ?
H12A C12 H12B 109.5 . . ?
H12A C12 H12C 109.5 . . ?
H12B C12 H12C 109.5 . . ?
H20A C20B H20B 103.4 . . ?
C21 C20B H20A 96.5 . . ?
C21 C20B H20B 96.5 . . ?
C21 C20B C24B 159(2) . . ?
C24B C20B H20A 96.5 . . ?
C24B C20B H20B 96.5 . . ?
C20B C21 H21D 109.5 . . ?
C20B C21 H21E 109.5 . . ?
C20B C21 H21F 109.5 . . ?
H21D C21 H21E 109.5 . . ?
H21D C21 H21F 109.5 . . ?
H21E C21 H21F 109.5 . . ?
H21A C21 H21B 109.5 . . ?
H21A C21 H21C 109.5 . . ?
H21B C21 H21C 109.5 . . ?
C20A C21 H21A 109.5 . . ?
C20A C21 H21B 109.5 . . ?
C20A C21 H21C 109.5 . . ?
C9 C24B H24A 100.5 . . ?
C9 C24B H24B 100.5 . . ?
C20B C24B C9 145.6(17) . . ?
C20B C24B H24A 100.5 . . ?
C20B C24B H24B 100.5 . . ?
H24A C24B H24B 104.3 . . ?
C3 O4 H4A 109.5 . . ?
O4 C3 H3A 107.3 . . ?
O4 C3 C8 113.9(8) . . ?
O4 C3 C5 111.1(6) . . ?
C8 C3 H3A 107.3 . . ?
C8 C3 C5 109.7(6) . . ?
C5 C3 H3A 107.3 . . ?
C3 C8 H8A 109.5 . . ?
C3 C8 H8B 109.5 . . ?
C3 C8 H8C 109.5 . . ?
H8A C8 H8B 109.5 . . ?
H8A C8 H8C 109.5 . . ?
H8B C8 H8C 109.5 . . ?
H1B C1 H1C 108.6 . . ?
C10 C1 H1B 110.4 . . ?
C10 C1 H1C 110.4 . . ?
C10 C1 C5 106.5(8) . . ?
C5 C1 H1B 110.4 . . ?
C5 C1 H1C 110.4 . . ?
C1 C10 H10A 109.5 . . ?
C1 C10 H10B 109.5 . . ?
C1 C10 H10C 109.5 . . ?
H10A C10 H10B 109.5 . . ?
H10A C10 H10C 109.5 . . ?
H10B C10 H10C 109.5 . . ?
C3 C5 H5A 108.5 . . ?
C3 C5 H5B 108.5 . . ?
C1 C5 C3 115.0(7) . . ?
C1 C5 H5A 108.5 . . ?
C1 C5 H5B 108.5 . . ?
H5A C5 H5B 107.5 . . ?
C15 O3 H3B 109.5 . . ?
H16A C16 H16B 106.7 . . ?
C15 C16 H16A 106.9 . . ?
C15 C16 H16B 106.9 . . ?
C17 C16 H16A 106.9 . . ?
C17 C16 H16B 106.9 . . ?
C17 C16 C15 121.6(8) . . ?
O3 C15 C16 109.4(6) . . ?
O3 C15 H15 109.6 . . ?
O3 C15 C4 105.7(5) . . ?
C16 C15 H15 109.6 . . ?
C4 C15 C16 112.9(7) . . ?
C4 C15 H15 109.6 . . ?
C15 C4 H4B 109.5 . . ?
C15 C4 H4C 109.5 . . ?
C15 C4 H4D 109.5 . . ?
H4B C4 H4C 109.5 . . ?
H4B C4 H4D 109.5 . . ?
H4C C4 H4D 109.5 . . ?
C16 C17 H17A 106.8 . . ?
C16 C17 H17B 106.8 . . ?
H17A C17 H17B 106.7 . . ?
C18 C17 C16 122.0(13) . . ?
C18 C17 H17A 106.8 . . ?
C18 C17 H17B 106.8 . . ?
C17 C18 H18A 109.5 . . ?
C17 C18 H18B 109.5 . . ?
C17 C18 H18C 109.5 . . ?
H18A C18 H18B 109.5 . . ?
H18A C18 H18C 109.5 . . ?
H18B C18 H18C 109.5 . . ?
C9 C24A H24C 105.3 . . ?
C9 C24A H24D 105.3 . . ?
H24C C24A H24D 106.0 . . ?
C20A C24A C9 128.0(14) . . ?
C20A C24A H24C 105.3 . . ?
C20A C24A H24D 105.3 . . ?
C21 C20A H20C 103.8 . . ?
C21 C20A H20D 103.8 . . ?
C24A C20A C21 133.5(12) . . ?
C24A C20A H20C 103.8 . . ?
C24A C20A H20D 103.8 . . ?
H20C C20A H20D 105.4 . . ?

loop_
_geom_bond_atom_site_label_1
_geom_bond_atom_site_label_2
_geom_bond_distance
_geom_bond_site_symmetry_2
_geom_bond_publ_flag
P01 O00B 1.592(3) . ?
P01 O00G 1.590(3) . ?
P01 O01E 1.457(3) . ?
P01 C02O 1.777(3) . ?
P02 O007 1.585(2) . ?
P02 O008 1.466(3) . ?
P02 O00D 1.588(3) . ?
P02 C014 1.781(4) . ?
P03 O009 1.584(3) . ?
P03 O00K 1.596(3) . ?
P03 O00P 1.452(3) . ?
P03 C01Q 1.784(3) . ?
P04 O00C 1.585(3) . ?
P04 O00Q 1.576(3) . ?
P04 O00U 1.456(3) . ?
P04 C01S 1.781(4) . ?
P05 O00A 1.590(3) . ?
P05 O00H 1.456(3) . ?
P05 O00I 1.579(3) . ?
P05 C01W 1.789(4) . ?
P06 O00E 1.455(4) . ?
P06 O00F 1.594(3) . ?
P06 O00J 1.583(3) . ?
P06 C01J 1.783(4) . ?
O007 C010 1.407(4) . ?
O009 C01P 1.413(4) . ?
O00A C00O 1.424(4) . ?
O00B C02N 1.409(4) . ?
O00C C00R 1.409(4) . ?
O00D C026 1.409(4) . ?
O00F C00N 1.418(4) . ?
O00G C02G 1.409(4) . ?
O00I C01X 1.414(4) . ?
O00J C01B 1.413(4) . ?
O00K C02Q 1.419(4) . ?
C00L C010 1.392(5) . ?
C00L C01M 1.412(5) . ?
C00L C02H 1.516(5) . ?
C00M H00A 0.9900 . ?
C00M H00B 0.9900 . ?
C00M C011 1.522(5) . ?
C00M C029 1.534(5) . ?
C00N C01M 1.398(5) . ?
C00N C02A 1.371(5) . ?
C00O C01U 1.394(5) . ?
C00O C021 1.381(5) . ?
O00Q C02D 1.424(4) . ?
C00R C011 1.398(5) . ?
C00R C024 1.387(5) . ?
C00S C011 1.404(5) . ?
C00S C01R 1.528(4) . ?
C00S C02Q 1.397(5) . ?
C00T C01U 1.403(5) . ?
C00T C026 1.395(5) . ?
C00T C02T 1.505(5) . ?
C00V H00V 0.9500 . ?
C00V C01W 1.394(6) . ?
C00V C02X 1.380(6) . ?
C00W C024 1.403(5) . ?
C00W C02B 1.517(5) . ?
C00W C02Q 1.384(5) . ?
C00X H00F 0.9900 . ?
C00X H00G 0.9900 . ?
C00X C016 1.522(5) . ?
C00X C021 1.516(5) . ?
C00Y H00C 0.9800 . ?
C00Y H00D 0.9800 . ?
C00Y H00E 0.9800 . ?
C00Y C024 1.510(5) . ?
C010 C01Z 1.389(5) . ?
C012 H012 0.9500 . ?
C012 C01F 1.365(6) . ?
C012 C02E 1.387(6) . ?
C013 H01F 0.9900 . ?
C013 H01G 0.9900 . ?
C013 C01I 1.529(5) . ?
C013 C01M 1.516(5) . ?
C014 C01N 1.384(5) . ?
C014 C02E 1.389(6) . ?
C015 C029 1.400(5) . ?
C015 C02G 1.394(5) . ?
C015 C02J 1.529(5) . ?
C016 C01I 1.405(5) . ?
C016 C01X 1.389(6) . ?
C017 H017 0.9500 . ?
C017 C01S 1.388(6) . ?
C017 C02R 1.391(5) . ?
C018 C01K 1.395(5) . ?
C018 C025 1.500(6) . ?
C018 C02G 1.411(5) . ?
C019 H019 0.9500 . ?
C019 C02L 1.382(6) . ?
C019 C02O 1.391(6) . ?
C01A H01H 0.9500 . ?
C01A C02M 1.381(8) . ?
C01A C02X 1.370(8) . ?
C01B C01I 1.398(6) . ?
C01B C020 1.384(6) . ?
C01C H01I 0.9500 . ?
C01C C01W 1.383(6) . ?
C01C C02M 1.387(6) . ?
C01D C01P 1.385(5) . ?
C01D C02P 1.393(5) . ?
C01D C02V 1.501(6) . ?
C01F H01J 0.9500 . ?
C01F C032 1.386(7) . ?
C01G C021 1.419(5) . ?
C01G C026 1.395(5) . ?
C01G C02H 1.524(5) . ?
C01H C01L 1.404(5) . ?
C01H C02J 1.515(5) . ?
C01H C02N 1.397(5) . ?
C01J C02F 1.380(6) . ?
C01J C03E 1.373(7) . ?
C01K C01V 1.511(5) . ?
C01K C02D 1.381(5) . ?
C01L C01P 1.388(5) . ?
C01L C01R 1.524(5) . ?
C01N H01N 0.9500 . ?
C01N C032 1.390(6) . ?
C01O H01O 0.9500 . ?
C01O C028 1.387(6) . ?
C01O C02I 1.360(7) . ?
C01Q C030 1.392(5) . ?
C01Q C036 1.382(6) . ?
C01R H01A 0.9900 . ?
C01R H01B 0.9900 . ?
C01S C028 1.380(5) . ?
C01T H01T 0.9500 . ?
C01T C023 1.359(8) . ?
C01T C02L 1.385(8) . ?
C01U C022 1.496(5) . ?
C01V H01C 0.9800 . ?
C01V H01D 0.9800 . ?
C01V H01E 0.9800 . ?
C01X C033 1.379(6) . ?
C01Z C02A 1.405(5) . ?
C01Z C02Z 1.506(5) . ?
C020 C02U 1.505(6) . ?
C020 C033 1.402(6) . ?
C022 H02T 0.9800 . ?
C022 H02U 0.9800 . ?
C022 H02V 0.9800 . ?
C023 H023 0.9500 . ?
C023 C02C 1.386(6) . ?
C025 H02A 0.9800 . ?
C025 H02B 0.9800 . ?
C025 H02C 0.9800 . ?
C027 H027 0.9500 . ?
C027 C036 1.401(6) . ?
C027 C03B 1.372(7) . ?
C028 H028 0.9500 . ?
C029 C02D 1.392(5) . ?
C02A C02Y 1.523(5) . ?
C02B H02D 0.9800 . ?
C02B H02E 0.9800 . ?
C02B H02F 0.9800 . ?
C02C H02G 0.9500 . ?
C02C C02O 1.397(6) . ?
C02E H02W 0.9500 . ?
C02F H02X 0.9500 . ?
C02F C02K 1.394(6) . ?
C02H H02Y 0.9900 . ?
C02H H 0.9900 . ?
C02I H02I 0.9500 . ?
C02I C02R 1.386(6) . ?
C02J H02H 0.9900 . ?
C02J H02J 0.9900 . ?
C02K H02Z 0.9500 . ?
C02K C03A 1.355(8) . ?
C02L H02L 0.9500 . ?
C02M H02 0.9500 . ?
C02N C02P 1.397(6) . ?
C02P C02W 1.508(5) . ?
C02R H02R 0.9500 . ?
C02S H02S 0.9500 . ?
C02S C030 1.395(5) . ?
C02S C03B 1.373(7) . ?
C02T H1 0.9800 . ?
C02T HA 0.9800 . ?
C02T HB 0.9800 . ?
C02U H2 0.9800 . ?
C02U HC 0.9800 . ?
C02U HD 0.9800 . ?
C02V H02K 0.9800 . ?
C02V H02M 0.9800 . ?
C02V H02N 0.9800 . ?
C02W H02O 0.9800 . ?
C02W H02P 0.9800 . ?
C02W H02Q 0.9800 . ?
C02X H3 0.9500 . ?
C02Y H4 0.9800 . ?
C02Y HE 0.9800 . ?
C02Y HF 0.9800 . ?
C02Z H5 0.9800 . ?
C02Z HG 0.9800 . ?
C02Z HH 0.9800 . ?
C030 H030 0.9500 . ?
C031 H03A 0.9800 . ?
C031 H03C 0.9800 . ?
C031 H03D 0.9800 . ?
C031 C033 1.516(7) . ?
C032 H032 0.9500 . ?
C036 H036 0.9500 . ?
C038 H038 0.9500 . ?
C038 C03A 1.372(8) . ?
C038 C03E 1.380(6) . ?
C03A H03E 0.9500 . ?
C03B H03B 0.9500 . ?
C03E H03F 0.9500 . ?
O1 H1A 0.8400 . ?
O1 C6 1.425(5) . ?
C2 H2B 0.9800 . ?
C2 H2C 0.9800 . ?
C2 H2D 0.9800 . ?
C2 C6 1.491(8) . ?
C6 H6 1.0000 . ?
C6 C11 1.511(7) . ?
C7 H7A 0.9800 . ?
C7 H7B 0.9800 . ?
C7 H7C 0.9800 . ?
C7 C14 1.434(9) . ?
C11 H11A 0.9900 . ?
C11 H11B 0.9900 . ?
C11 C14 1.502(8) . ?
C14 H14A 0.9900 . ?
C14 H14B 0.9900 . ?
O2 H2A 0.8400 . ?
O2 C9 1.402(7) . ?
C9 H9B 1.0000 . ?
C9 H9A 1.0000 . ?
C9 C12 1.458(9) . ?
C9 C24B 1.489(12) . ?
C9 C24A 1.537(14) . ?
C12 H12A 0.9800 . ?
C12 H12B 0.9800 . ?
C12 H12C 0.9800 . ?
C20B H20A 0.9900 . ?
C20B H20B 0.9900 . ?
C20B C21 1.365(17) . ?
C20B C24B 1.253(18) . ?
C21 H21D 0.9800 . ?
C21 H21E 0.9800 . ?
C21 H21F 0.9800 . ?
C21 H21A 0.9800 . ?
C21 H21B 0.9800 . ?
C21 H21C 0.9800 . ?
C21 C20A 1.485(13) . ?
C24B H24A 0.9900 . ?
C24B H24B 0.9900 . ?
O4 H4A 0.8400 . ?
O4 C3 1.415(8) . ?
C3 H3A 1.0000 . ?
C3 C8 1.447(10) . ?
C3 C5 1.584(11) . ?
C8 H8A 0.9800 . ?
C8 H8B 0.9800 . ?
C8 H8C 0.9800 . ?
C1 H1B 0.9900 . ?
C1 H1C 0.9900 . ?
C1 C10 1.430(12) . ?
C1 C5 1.499(11) . ?
C10 H10A 0.9800 . ?
C10 H10B 0.9800 . ?
C10 H10C 0.9800 . ?
C5 H5A 0.9900 . ?
C5 H5B 0.9900 . ?
O3 H3B 0.8400 . ?
O3 C15 1.416(8) . ?
C16 H16A 0.9900 . ?
C16 H16B 0.9900 . ?
C16 C15 1.509(9) . ?
C16 C17 1.368(11) . ?
C15 H15 1.0000 . ?
C15 C4 1.506(8) . ?
C4 H4B 0.9800 . ?
C4 H4C 0.9800 . ?
C4 H4D 0.9800 . ?
C17 H17A 0.9900 . ?
C17 H17B 0.9900 . ?
C17 C18 1.356(13) . ?
C18 H18A 0.9800 . ?
C18 H18B 0.9800 . ?
C18 H18C 0.9800 . ?
C24A H24C 0.9900 . ?
C24A H24D 0.9900 . ?
C24A C20A 1.259(17) . ?
C20A H20C 0.9900 . ?
C20A H20D 0.9900 . ?

loop_
_geom_torsion_atom_site_label_1
_geom_torsion_atom_site_label_2
_geom_torsion_atom_site_label_3
_geom_torsion_atom_site_label_4
_geom_torsion
_geom_torsion_site_symmetry_1
_geom_torsion_site_symmetry_2
_geom_torsion_site_symmetry_3
_geom_torsion_site_symmetry_4
_geom_torsion_publ_flag
P01 O00B C02N C01H -86.0(4) . . . . ?
P01 O00B C02N C02P 98.8(4) . . . . ?
P01 O00G C02G C015 84.0(4) . . . . ?
P01 O00G C02G C018 -100.2(4) . . . . ?
P02 O007 C010 C00L 84.5(4) . . . . ?
P02 O007 C010 C01Z -100.1(4) . . . . ?
P02 O00D C026 C00T 99.4(3) . . . . ?
P02 O00D C026 C01G -85.1(4) . . . . ?
P02 C014 C01N C032 -177.6(3) . . . . ?
P02 C014 C02E C012 177.7(3) . . . . ?
P03 O009 C01P C01D -101.1(4) . . . . ?
P03 O009 C01P C01L 84.2(4) . . . . ?
P03 O00K C02Q C00S -83.0(4) . . . . ?
P03 O00K C02Q C00W 101.5(3) . . . . ?
P03 C01Q C030 C02S -175.6(4) . . . . ?
P03 C01Q C036 C027 175.5(4) . . . . ?
P04 O00C C00R C011 86.5(4) . . . . ?
P04 O00C C00R C024 -97.6(3) . . . . ?
P04 O00Q C02D C01K 100.5(4) . . . . ?
P04 O00Q C02D C029 -84.6(4) . . . . ?
P04 C01S C028 C01O 177.9(3) . . . . ?
P05 O00A C00O C01U -100.6(3) . . . . ?
P05 O00A C00O C021 83.8(4) . . . . ?
P05 O00I C01X C016 -85.2(4) . . . . ?
P05 O00I C01X C033 100.0(4) . . . . ?
P06 O00F C00N C01M -84.3(4) . . . . ?
P06 O00F C00N C02A 100.8(4) . . . . ?
P06 O00J C01B C01I 84.5(5) . . . . ?
P06 O00J C01B C020 -98.4(4) . . . . ?
P06 C01J C02F C02K -175.3(4) . . . . ?
P06 C01J C03E C038 175.1(5) . . . . ?
O007 P02 O00D C026 87.2(3) . . . . ?
O007 P02 C014 C01N -136.0(3) . . . . ?
O007 P02 C014 C02E 46.1(4) . . . . ?
O007 C010 C01Z C02A -172.8(3) . . . . ?
O007 C010 C01Z C02Z 8.5(6) . . . . ?
O008 P02 O007 C010 40.6(3) . . . . ?
O008 P02 O00D C026 -39.2(3) . . . . ?
O008 P02 C014 C01N -9.5(4) . . . . ?
O008 P02 C014 C02E 172.6(3) . . . . ?
O009 P03 O00K C02Q 89.9(3) . . . . ?
O009 P03 C01Q C030 -6.0(4) . . . . ?
O009 P03 C01Q C036 178.6(3) . . . . ?
O00A P05 O00I C01X 91.7(3) . . . . ?
O00A P05 C01W C00V -76.0(4) . . . . ?
O00A P05 C01W C01C 109.7(4) . . . . ?
O00A C00O C01U C00T -172.6(3) . . . . ?
O00A C00O C01U C022 8.4(5) . . . . ?
O00A C00O C021 C00X -4.7(5) . . . . ?
O00A C00O C021 C01G 171.8(3) . . . . ?
O00B P01 O00G C02G -88.1(3) . . . . ?
O00B P01 C02O C019 -19.3(4) . . . . ?
O00B P01 C02O C02C 164.2(3) . . . . ?
O00B C02N C02P C01D 174.5(4) . . . . ?
O00B C02N C02P C02W -2.6(7) . . . . ?
O00C P04 O00Q C02D 84.4(3) . . . . ?
O00C P04 C01S C017 64.0(4) . . . . ?
O00C P04 C01S C028 -113.9(3) . . . . ?
O00C C00R C011 C00M -6.8(5) . . . . ?
O00C C00R C011 C00S 172.2(3) . . . . ?
O00C C00R C024 C00W -173.4(3) . . . . ?
O00C C00R C024 C00Y 6.8(5) . . . . ?
O00D P02 O007 C010 -85.9(3) . . . . ?
O00D P02 C014 C01N 115.9(3) . . . . ?
O00D P02 C014 C02E -62.0(4) . . . . ?
O00E P06 O00F C00N -37.9(3) . . . . ?
O00E P06 O00J C01B 36.5(4) . . . . ?
O00E P06 C01J C02F -38.7(5) . . . . ?
O00E P06 C01J C03E 143.2(4) . . . . ?
O00F P06 O00J C01B -89.7(3) . . . . ?
O00F P06 C01J C02F 87.0(4) . . . . ?
O00F P06 C01J C03E -91.1(4) . . . . ?
O00F C00N C01M C00L -171.5(3) . . . . ?
O00F C00N C01M C013 6.7(5) . . . . ?
O00F C00N C02A C01Z 169.8(4) . . . . ?
O00F C00N C02A C02Y -9.9(6) . . . . ?
O00G P01 O00B C02N 89.6(3) . . . . ?
O00G P01 C02O C019 87.3(4) . . . . ?
O00G P01 C02O C02C -89.1(4) . . . . ?
O00H P05 O00A C00O 37.6(3) . . . . ?
O00H P05 O00I C01X -33.7(4) . . . . ?
O00H P05 C01W C00V 49.9(4) . . . . ?
O00H P05 C01W C01C -124.4(4) . . . . ?
O00I P05 O00A C00O -89.5(3) . . . . ?
O00I P05 C01W C00V 177.4(3) . . . . ?
O00I P05 C01W C01C 3.1(4) . . . . ?
O00I C01X C033 C020 169.4(4) . . . . ?
O00I C01X C033 C031 -9.4(7) . . . . ?
O00J P06 O00F C00N 88.9(3) . . . . ?
O00J P06 C01J C02F -165.9(4) . . . . ?
O00J P06 C01J C03E 16.0(5) . . . . ?
O00J C01B C01I C013 -3.8(6) . . . . ?
O00J C01B C01I C016 173.5(3) . . . . ?
O00J C01B C020 C02U 0.6(7) . . . . ?
O00J C01B C020 C033 -176.3(4) . . . . ?
O00K P03 O009 C01P -91.7(3) . . . . ?
O00K P03 C01Q C030 -113.1(3) . . . . ?
O00K P03 C01Q C036 71.5(4) . . . . ?
C00L C010 C01Z C02A 2.3(6) . . . . ?
C00L C010 C01Z C02Z -176.4(4) . . . . ?
C00M C029 C02D O00Q 7.8(5) . . . . ?
C00M C029 C02D C01K -177.7(4) . . . . ?
O00P P03 O009 C01P 33.7(3) . . . . ?
O00P P03 O00K C02Q -36.6(3) . . . . ?
O00P P03 C01Q C030 120.6(4) . . . . ?
O00P P03 C01Q C036 -54.8(4) . . . . ?
O00Q P04 O00C C00R -86.0(3) . . . . ?
O00Q P04 C01S C017 -44.1(4) . . . . ?
O00Q P04 C01S C028 137.9(3) . . . . ?
O00U P04 O00C C00R 41.3(3) . . . . ?
O00U P04 O00Q C02D -42.4(4) . . . . ?
O00U P04 C01S C017 -171.2(3) . . . . ?
O00U P04 C01S C028 10.9(4) . . . . ?
C00X C016 C01I C013 1.9(6) . . . . ?
C00X C016 C01I C01B -175.3(4) . . . . ?
C00X C016 C01X O00I 5.3(5) . . . . ?
C00X C016 C01X C033 179.5(4) . . . . ?
C010 C00L C01M C00N 1.5(5) . . . . ?
C010 C00L C01M C013 -176.6(3) . . . . ?
C010 C00L C02H C01G -87.2(4) . . . . ?
C010 C01Z C02A C00N 2.0(6) . . . . ?
C010 C01Z C02A C02Y -178.3(4) . . . . ?
C011 C00M C029 C015 -96.3(4) . . . . ?
C011 C00M C029 C02D 86.2(4) . . . . ?
C011 C00R C024 C00W 2.1(6) . . . . ?
C011 C00R C024 C00Y -177.6(4) . . . . ?
C011 C00S C01R C01L -96.3(4) . . . . ?
C011 C00S C02Q O00K -171.5(3) . . . . ?
C011 C00S C02Q C00W 3.5(6) . . . . ?
C012 C01F C032 C01N 0.8(7) . . . . ?
C014 P02 O007 C010 168.0(3) . . . . ?
C014 P02 O00D C026 -165.4(3) . . . . ?
C014 C01N C032 C01F -0.5(6) . . . . ?
C015 C029 C02D O00Q -169.8(3) . . . . ?
C015 C029 C02D C01K 4.7(6) . . . . ?
C016 C00X C021 C00O -88.4(4) . . . . ?
C016 C00X C021 C01G 95.2(4) . . . . ?
C016 C01X C033 C020 -4.9(7) . . . . ?
C016 C01X C033 C031 176.3(5) . . . . ?
C017 C01S C028 C01O 0.0(6) . . . . ?
C018 C01K C02D O00Q 171.0(3) . . . . ?
C018 C01K C02D C029 -3.7(6) . . . . ?
C01B C020 C033 C01X 3.3(7) . . . . ?
C01B C020 C033 C031 -177.8(5) . . . . ?
O01E P01 O00B C02N -35.9(3) . . . . ?
O01E P01 O00G C02G 38.9(3) . . . . ?
O01E P01 C02O C019 -147.5(4) . . . . ?
O01E P01 C02O C02C 36.1(4) . . . . ?
C01F C012 C02E C014 0.4(6) . . . . ?
C01H C01L C01P O009 172.5(3) . . . . ?
C01H C01L C01P C01D -1.7(6) . . . . ?
C01H C01L C01R C00S 96.4(4) . . . . ?
C01H C02N C02P C01D -0.3(7) . . . . ?
C01H C02N C02P C02W -177.4(4) . . . . ?
C01I C013 C01M C00L -96.0(4) . . . . ?
C01I C013 C01M C00N 86.0(4) . . . . ?
C01I C016 C01X O00I -172.0(3) . . . . ?
C01I C016 C01X C033 2.1(6) . . . . ?
C01I C01B C020 C02U 177.5(5) . . . . ?
C01I C01B C020 C033 0.6(7) . . . . ?
C01J P06 O00F C00N -165.8(3) . . . . ?
C01J P06 O00J C01B 165.2(3) . . . . ?
C01J C02F C02K C03A -1.0(8) . . . . ?
C01K C018 C02G O00G -170.0(3) . . . . ?
C01K C018 C02G C015 5.5(6) . . . . ?
C01L C01H C02J C015 -92.1(4) . . . . ?
C01L C01H C02N O00B -173.0(3) . . . . ?
C01L C01H C02N C02P 1.8(6) . . . . ?
C01M C00L C010 O007 170.9(3) . . . . ?
C01M C00L C010 C01Z -4.1(6) . . . . ?
C01M C00L C02H C01G 95.2(4) . . . . ?
C01M C00N C02A C01Z -4.7(6) . . . . ?
C01M C00N C02A C02Y 175.7(4) . . . . ?
C01M C013 C01I C016 92.9(4) . . . . ?
C01M C013 C01I C01B -90.0(4) . . . . ?
C01N C014 C02E C012 -0.2(6) . . . . ?
C01O C02I C02R C017 -0.5(7) . . . . ?
C01P C01D C02P C02N -2.0(7) . . . . ?
C01P C01D C02P C02W 175.0(5) . . . . ?
C01P C01L C01R C00S -87.7(4) . . . . ?
C01Q P03 O009 C01P 161.0(3) . . . . ?
C01Q P03 O00K C02Q -164.6(3) . . . . ?
C01R C00S C011 C00M 2.4(5) . . . . ?
C01R C00S C011 C00R -176.5(3) . . . . ?
C01R C00S C02Q O00K 5.6(5) . . . . ?
C01R C00S C02Q C00W -179.4(4) . . . . ?
C01R C01L C01P O009 -3.7(5) . . . . ?
C01R C01L C01P C01D -177.9(4) . . . . ?
C01S P04 O00C C00R 167.5(3) . . . . ?
C01S P04 O00Q C02D -170.3(3) . . . . ?
C01S C017 C02R C02I -0.3(6) . . . . ?
C01T C023 C02C C02O 1.3(8) . . . . ?
C01U C00O C021 C00X -179.9(3) . . . . ?
C01U C00O C021 C01G -3.3(6) . . . . ?
C01U C00T C026 O00D 171.3(3) . . . . ?
C01U C00T C026 C01G -3.8(6) . . . . ?
C01V C01K C02D O00Q -8.6(6) . . . . ?
C01V C01K C02D C029 176.8(4) . . . . ?
C01W P05 O00A C00O 165.4(3) . . . . ?
C01W P05 O00I C01X -161.3(3) . . . . ?
C01W C00V C02X C01A 2.2(8) . . . . ?
C01W C01C C02M C01A -1.1(8) . . . . ?
C01X C016 C01I C013 179.1(3) . . . . ?
C01X C016 C01I C01B 1.9(6) . . . . ?
C020 C01B C01I C013 179.4(4) . . . . ?
C020 C01B C01I C016 -3.3(7) . . . . ?
C021 C00O C01U C00T 2.7(6) . . . . ?
C021 C00O C01U C022 -176.3(4) . . . . ?
C021 C00X C016 C01I -96.4(4) . . . . ?
C021 C00X C016 C01X 86.5(4) . . . . ?
C021 C01G C026 O00D -171.9(3) . . . . ?
C021 C01G C026 C00T 3.2(6) . . . . ?
C021 C01G C02H C00L -94.2(4) . . . . ?
C023 C01T C02L C019 -0.4(9) . . . . ?
C023 C02C C02O P01 174.9(4) . . . . ?
C023 C02C C02O C019 -1.6(7) . . . . ?
C024 C00R C011 C00M 177.7(4) . . . . ?
C024 C00R C011 C00S -3.3(6) . . . . ?
C024 C00W C02Q O00K 170.4(3) . . . . ?
C024 C00W C02Q C00S -4.8(6) . . . . ?
C025 C018 C01K C01V -2.2(7) . . . . ?
C025 C018 C01K C02D 178.3(4) . . . . ?
C025 C018 C02G O00G 10.3(6) . . . . ?
C025 C018 C02G C015 -174.2(4) . . . . ?
C026 C00T C01U C00O 0.8(5) . . . . ?
C026 C00T C01U C022 179.8(4) . . . . ?
C026 C01G C021 C00O 0.3(5) . . . . ?
C026 C01G C021 C00X 176.8(3) . . . . ?
C026 C01G C02H C00L 88.1(4) . . . . ?
C028 C01O C02I C02R 1.1(7) . . . . ?
C029 C00M C011 C00R -88.3(4) . . . . ?
C029 C00M C011 C00S 92.8(4) . . . . ?
C029 C015 C02G O00G 170.9(3) . . . . ?
C029 C015 C02G C018 -4.5(6) . . . . ?
C029 C015 C02J C01H 96.1(4) . . . . ?
C02A C00N C01M C00L 2.9(6) . . . . ?
C02A C00N C01M C013 -179.0(4) . . . . ?
C02B C00W C024 C00R -178.3(4) . . . . ?
C02B C00W C024 C00Y 1.4(6) . . . . ?
C02B C00W C02Q O00K -9.5(5) . . . . ?
C02B C00W C02Q C00S 175.4(4) . . . . ?
C02E C012 C01F C032 -0.7(7) . . . . ?
C02E C014 C01N C032 0.3(6) . . . . ?
C02F C01J C03E C038 -3.0(8) . . . . ?
C02F C02K C03A C038 -0.8(9) . . . . ?
C02G C015 C029 C00M -178.1(3) . . . . ?
C02G C015 C029 C02D -0.6(5) . . . . ?
C02G C015 C02J C01H -86.4(4) . . . . ?
C02G C018 C01K C01V 178.1(4) . . . . ?
C02G C018 C01K C02D -1.4(6) . . . . ?
C02H C00L C010 O007 -6.8(5) . . . . ?
C02H C00L C010 C01Z 178.2(4) . . . . ?
C02H C00L C01M C00N 179.1(3) . . . . ?
C02H C00L C01M C013 1.1(6) . . . . ?
C02H C01G C021 C00O -177.3(3) . . . . ?
C02H C01G C021 C00X -0.9(5) . . . . ?
C02H C01G C026 O00D 5.9(5) . . . . ?
C02H C01G C026 C00T -179.0(3) . . . . ?
C02I C01O C028 C01S -0.8(7) . . . . ?
C02J C015 C029 C00M -0.6(6) . . . . ?
C02J C015 C029 C02D 176.9(3) . . . . ?
C02J C015 C02G O00G -6.7(5) . . . . ?
C02J C015 C02G C018 177.9(4) . . . . ?
C02J C01H C01L C01P -178.0(3) . . . . ?
C02J C01H C01L C01R -2.0(5) . . . . ?
C02J C01H C02N O00B 4.4(5) . . . . ?
C02J C01H C02N C02P 179.1(4) . . . . ?
C02L C019 C02O P01 -175.5(4) . . . . ?
C02L C019 C02O C02C 0.9(7) . . . . ?
C02L C01T C023 C02C -0.3(8) . . . . ?
C02M C01A C02X C00V -1.8(9) . . . . ?
C02M C01C C01W P05 175.7(4) . . . . ?
C02M C01C C01W C00V 1.5(7) . . . . ?
C02N C01H C01L C01P -0.7(5) . . . . ?
C02N C01H C01L C01R 175.3(3) . . . . ?
C02N C01H C02J C015 90.7(4) . . . . ?
C02O P01 O00B C02N -165.2(3) . . . . ?
C02O P01 O00G C02G 166.7(3) . . . . ?
C02O C019 C02L C01T 0.1(9) . . . . ?
C02P C01D C01P O009 -171.2(4) . . . . ?
C02P C01D C01P C01L 3.2(7) . . . . ?
C02Q C00S C011 C00M 179.5(3) . . . . ?
C02Q C00S C011 C00R 0.5(5) . . . . ?
C02Q C00S C01R C01L 86.8(4) . . . . ?
C02Q C00W C024 C00R 1.9(5) . . . . ?
C02Q C00W C024 C00Y -178.4(4) . . . . ?
C02R C017 C01S P04 -177.3(3) . . . . ?
C02R C017 C01S C028 0.6(6) . . . . ?
C02T C00T C01U C00O -179.0(4) . . . . ?
C02T C00T C01U C022 0.0(6) . . . . ?
C02T C00T C026 O00D -8.9(5) . . . . ?
C02T C00T C026 C01G 176.0(4) . . . . ?
C02U C020 C033 C01X -173.5(5) . . . . ?
C02U C020 C033 C031 5.4(8) . . . . ?
C02V C01D C01P O009 7.2(6) . . . . ?
C02V C01D C01P C01L -178.4(4) . . . . ?
C02V C01D C02P C02N 179.6(5) . . . . ?
C02V C01D C02P C02W -3.3(8) . . . . ?
C02X C00V C01W P05 -176.5(4) . . . . ?
C02X C00V C01W C01C -2.1(7) . . . . ?
C02X C01A C02M C01C 1.3(9) . . . . ?
C02Z C01Z C02A C00N -179.3(4) . . . . ?
C02Z C01Z C02A C02Y 0.4(7) . . . . ?
C030 C01Q C036 C027 0.0(7) . . . . ?
C030 C02S C03B C027 1.4(8) . . . . ?
C036 C01Q C030 C02S -0.3(7) . . . . ?
C036 C027 C03B C02S -1.7(8) . . . . ?
C03A C038 C03E C01J 1.3(10) . . . . ?
C03B C027 C036 C01Q 1.0(7) . . . . ?
C03B C02S C030 C01Q -0.4(7) . . . . ?
C03E C01J C02F C02K 2.9(8) . . . . ?
C03E C038 C03A C02K 0.6(10) . . . . ?
O1 C6 C11 C14 58.0(6) . . . . ?
C2 C6 C11 C14 -175.9(5) . . . . ?
C6 C11 C14 C7 157.8(7) . . . . ?
O2 C9 C24B C20B 148(2) . . . . ?
O2 C9 C24A C20A 106.6(18) . . . . ?
C9 C24A C20A C21 -136.6(16) . . . . ?
C12 C9 C24B C20B -88(3) . . . . ?
C12 C9 C24A C20A -129.6(17) . . . . ?
C21 C20B C24B C9 82(9) . . . . ?
O4 C3 C5 C1 58.5(11) . . . . ?
C8 C3 C5 C1 -174.6(9) . . . . ?
C10 C1 C5 C3 -168.1(9) . . . . ?
C15 C16 C17 C18 -173.9(13) . . . . ?
C17 C16 C15 O3 153.7(11) . . . . ?
C17 C16 C15 C4 -88.9(13) . . . . ?
